data_1514917
loop_
_publ_author_name
'Knall, Astrid C.'
'Tscherner, Martin'
'Noormofidi, Nadja'
'Pein, Andreas'
'Saf, Robert'
'Mereiter, Kurt'
'Ribitsch, Volker'
'Stelzer, Franz'
'Slugovc, Christian'

_publ_section_title
;
 Nonradiative deactivation of europium(III) luminescence as a detection
 scheme for moisture.
;
_journal_issue 3
_journal_name_full 'The Analyst'
_journal_page_first 563
_journal_page_last 566
_journal_paper_doi 10.1039/c1an15987a
_journal_volume 137
_journal_year 2012
_chemical_formula_moiety '2(C43 H23 Eu F9 N4 O6 S3), 3(C5 H12)'
_chemical_formula_sum 'C101 H82 Eu2 F18 N8 O12 S6'
_chemical_formula_weight 2438.03
_chemical_name_common '1330 ak161 2[Eu(tta)3(pip)].3(C5H12)'
_chemical_name_systematic
;
(2-Phenyl-1H-imidazo(4,5-f)(1,10)phenanthroline-N,N')-tris(1-(2-thienyl)-
4,4,4-trifluorobutane-1,3-dionato-O,O')-europium(iii) n-pentane solvate
(2:3).
;
_space_group_IT_number 2
_symmetry_cell_setting triclinic
_symmetry_space_group_name_Hall '-P 1'
_symmetry_space_group_name_H-M 'P -1'
_atom_sites_solution_hydrogens geom
_atom_sites_solution_primary direct
_atom_sites_solution_secondary difmap
_audit_creation_method SHELXL-97
_cell_angle_alpha 97.944(2)
_cell_angle_beta 99.275(2)
_cell_angle_gamma 99.985(2)
_cell_formula_units_Z 4
_cell_length_a 14.5284(6)
_cell_length_b 24.4825(11)
_cell_length_c 30.2443(14)
_cell_measurement_reflns_used 9699
_cell_measurement_temperature 100(2)
_cell_measurement_theta_max 28.30
_cell_measurement_theta_min 2.30
_cell_volume 10302.3(8)
_computing_cell_refinement 'Bruker SMART'
_computing_data_collection 'Bruker SMART'
_computing_data_reduction 'Bruker SAINT, SADABS, XPREP'
_computing_molecular_graphics 'Bruker SHELXTL'
_computing_publication_material 'Bruker SHELXTL'
_computing_structure_refinement 'SHELXL-97 (Sheldrick, 2008)'
_computing_structure_solution 'SHELXS-97 (Sheldrick, 2008)'
_diffrn_ambient_temperature 100(2)
_diffrn_measured_fraction_theta_full 0.987
_diffrn_measured_fraction_theta_max 0.987
_diffrn_measurement_device_type 'Bruker Smart APEX CCD'
_diffrn_measurement_method '\w scans'
_diffrn_radiation_monochromator graphite
_diffrn_radiation_source 'fine-focus sealed tube'
_diffrn_radiation_type MoK\a
_diffrn_radiation_wavelength 0.71073
_diffrn_reflns_av_R_equivalents 0.0327
_diffrn_reflns_av_sigmaI/netI 0.0332
_diffrn_reflns_limit_h_max 19
_diffrn_reflns_limit_h_min -19
_diffrn_reflns_limit_k_max 32
_diffrn_reflns_limit_k_min -32
_diffrn_reflns_limit_l_max 40
_diffrn_reflns_limit_l_min -40
_diffrn_reflns_number 167363
_diffrn_reflns_theta_full 28.34
_diffrn_reflns_theta_max 28.34
_diffrn_reflns_theta_min 2.30
_exptl_absorpt_coefficient_mu 1.424
_exptl_absorpt_correction_T_max 0.67
_exptl_absorpt_correction_T_min 0.54
_exptl_absorpt_correction_type multi-scan
_exptl_absorpt_process_details 'SADABS (Sheldrick, 1996)'
_exptl_crystal_colour yellow
_exptl_crystal_density_diffrn 1.572
_exptl_crystal_density_method 'not measured'
_exptl_crystal_description block
_exptl_crystal_F_000 4896
_exptl_crystal_size_max 0.60
_exptl_crystal_size_mid 0.40
_exptl_crystal_size_min 0.30
_refine_diff_density_max 4.381
_refine_diff_density_min -2.165
_refine_diff_density_rms 0.141
_refine_ls_extinction_method none
_refine_ls_goodness_of_fit_ref 1.093
_refine_ls_hydrogen_treatment constr
_refine_ls_matrix_type full
_refine_ls_number_parameters 2635
_refine_ls_number_reflns 50777
_refine_ls_number_restraints 4
_refine_ls_restrained_S_all 1.093
_refine_ls_R_factor_all 0.0683
_refine_ls_R_factor_gt 0.0526
_refine_ls_shift/su_max 0.014
_refine_ls_shift/su_mean 0.000
_refine_ls_structure_factor_coef Fsqd
_refine_ls_weighting_details 'calc w=1/[\s^2^(Fo^2^)+(0.0592P)^2^+38.2833P] where P=(Fo^2^+2Fc^2^)/3'
_refine_ls_weighting_scheme calc
_refine_ls_wR_factor_gt 0.1297
_refine_ls_wR_factor_ref 0.1415
_reflns_number_gt 41671
_reflns_number_total 50777
_reflns_threshold_expression >2sigma(I)
_cod_data_source_file c1an15987a.txt
_cod_data_source_block 1330
_cod_depositor_comments
;
The following automatic conversions were performed:

'_symmetry_cell_setting' value 'Triclinic' changed to 'triclinic'
according to
/usr/data/users/saulius/automatic-downloads/retrospective/RSC/lib/dictionaries/cif_core.dic
dictionary named 'cif_core.dic' version 2.4.2 from 2011-04-26.

Automatic conversion script
Id: cif_fix_values 2281 2013-09-26 08:29:07Z andrius 
;
_cod_original_sg_symbol_H-M P-1
_cod_database_code 1514917

loop_
_symmetry_equiv_pos_as_xyz
'x, y, z'
'-x, -y, -z'

loop_
_atom_site_label
_atom_site_type_symbol
_atom_site_fract_x
_atom_site_fract_y
_atom_site_fract_z
_atom_site_U_iso_or_equiv
_atom_site_adp_type
_atom_site_occupancy
_atom_site_symmetry_multiplicity
_atom_site_calc_flag
_atom_site_refinement_flags
Eu1 Eu 0.257597(15) 1.007654(8) 1.200319(7) 0.02291(5) Uani 1 1 d .
S1A S 0.56231(13) 1.13423(7) 1.28489(7) 0.0531(6) Uani 0.860(7) 1 d P
S2A S 0.10596(13) 0.94593(6) 1.33127(5) 0.0457(5) Uani 0.925(7) 1 d P
S3A S 0.05500(10) 0.82660(6) 1.22038(5) 0.0371(4) Uani 0.844(7) 1 d P
C1SA C 0.56231(13) 1.13423(7) 1.28489(7) 0.0531(6) Uani 0.140(7) 1 d P
C2SA C 0.10596(13) 0.94593(6) 1.33127(5) 0.0457(5) Uani 0.075(7) 1 d P
C3SA C 0.05500(10) 0.82660(6) 1.22038(5) 0.0371(4) Uani 0.156(7) 1 d P
S22A S 0.5995(4) 1.0704(2) 1.34799(19) 0.0706(19) Uani 0.140(7) 1 d P
S30A S 0.0748(4) 1.0443(2) 1.36351(16) 0.0495(16) Uani 0.075(7) 1 d P
S38A S -0.1058(4) 0.8677(2) 1.2162(2) 0.0754(19) Uani 0.156(7) 1 d P
O1A O 0.4127(2) 1.04110(13) 1.24334(10) 0.0296(6) Uani 1 1 d .
O2A O 0.3167(2) 0.93117(13) 1.22609(11) 0.0295(6) Uani 1 1 d .
O3A O 0.1952(2) 1.00613(12) 1.26843(10) 0.0276(6) Uani 1 1 d .
O4A O 0.2543(2) 1.10011(13) 1.23158(11) 0.0327(7) Uani 1 1 d .
O5A O 0.1265(2) 0.92729(12) 1.18628(10) 0.0268(6) Uani 1 1 d .
O6A O 0.1154(2) 1.02920(13) 1.15836(11) 0.0313(7) Uani 1 1 d .
N1A N 0.2806(2) 0.95920(14) 1.12352(12) 0.0232(7) Uani 1 1 d .
N2A N 0.3500(2) 1.07090(14) 1.15330(11) 0.0237(7) Uani 1 1 d .
N3A N 0.3753(2) 0.98632(15) 0.97693(12) 0.0248(7) Uani 1 1 d .
N4A N 0.4337(2) 1.07878(15) 1.00141(11) 0.0235(7) Uani 1 1 d .
C1A C 0.2489(3) 0.90389(17) 1.10982(15) 0.0255(8) Uani 1 1 d .
H1A H 0.2237 0.8824 1.1305 0.031 Uiso 1 1 calc R
C2A C 0.2509(3) 0.87618(18) 1.06652(15) 0.0267(8) Uani 1 1 d .
H2A H 0.2273 0.8368 1.0582 0.032 Uiso 1 1 calc R
C3A C 0.2878(3) 0.90686(18) 1.03588(15) 0.0259(8) Uani 1 1 d .
H3A H 0.2881 0.8890 1.0060 0.031 Uiso 1 1 calc R
C4A C 0.3245(3) 0.96451(17) 1.04983(14) 0.0225(8) Uani 1 1 d .
C5A C 0.3197(3) 0.98970(17) 1.09413(13) 0.0216(7) Uani 1 1 d .
C6A C 0.3575(3) 1.04963(17) 1.11047(13) 0.0216(7) Uani 1 1 d .
C7A C 0.4015(3) 1.08412(17) 1.08224(13) 0.0228(8) Uani 1 1 d .
C8A C 0.4408(3) 1.14109(18) 1.10051(15) 0.0271(8) Uani 1 1 d .
H8A H 0.4700 1.1654 1.0826 0.033 Uiso 1 1 calc R
C9A C 0.4362(3) 1.16098(19) 1.14491(16) 0.0308(9) Uani 1 1 d .
H9A H 0.4643 1.1988 1.1584 0.037 Uiso 1 1 calc R
C10A C 0.3893(3) 1.12466(18) 1.17000(15) 0.0287(9) Uani 1 1 d .
H10A H 0.3855 1.1391 1.2003 0.034 Uiso 1 1 calc R
C11A C 0.3658(3) 1.00060(18) 1.02105(14) 0.0236(8) Uani 1 1 d .
C12A C 0.4016(3) 1.05725(18) 1.03737(14) 0.0238(8) Uani 1 1 d .
C13A C 0.4162(3) 1.03423(18) 0.96592(14) 0.0250(8) Uani 1 1 d .
C14A C 0.4390(3) 1.03944(19) 0.92094(14) 0.0255(8) Uani 1 1 d .
C15A C 0.4198(3) 0.9909(2) 0.88777(15) 0.0298(9) Uani 1 1 d .
H15A H 0.3924 0.9557 0.8946 0.036 Uiso 1 1 calc R
C16A C 0.4409(3) 0.9944(2) 0.84473(16) 0.0337(10) Uani 1 1 d .
H16A H 0.4289 0.9614 0.8225 0.040 Uiso 1 1 calc R
C17A C 0.4795(3) 1.0463(2) 0.83423(16) 0.0342(10) Uani 1 1 d .
H17A H 0.4934 1.0486 0.8048 0.041 Uiso 1 1 calc R
C18A C 0.4974(3) 1.0943(2) 0.86675(15) 0.0315(9) Uani 1 1 d .
H18A H 0.5237 1.1296 0.8597 0.038 Uiso 1 1 calc R
C19A C 0.4770(3) 1.09113(19) 0.90994(14) 0.0274(8) Uani 1 1 d .
H19A H 0.4890 1.1244 0.9320 0.033 Uiso 1 1 calc R
C20A C 0.6457(5) 1.1626(3) 1.3326(3) 0.074(2) Uani 1 1 d .
H20A H 0.6801 1.2004 1.3379 0.089 Uiso 1 1 calc R
C21A C 0.6586(5) 1.1276(3) 1.3616(3) 0.071(2) Uani 1 1 d .
H21A H 0.7032 1.1386 1.3894 0.085 Uiso 1 1 calc R
C22A C 0.5995(4) 1.0704(2) 1.34799(19) 0.0706(19) Uani 0.860(7) 1 d P
H22A H 0.5998 1.0398 1.3641 0.085 Uiso 1 1 calc R
C23A C 0.5398(4) 1.0713(2) 1.30376(18) 0.0389(11) Uani 1 1 d .
C24A C 0.4619(3) 1.0273(2) 1.27597(15) 0.0317(9) Uani 1 1 d .
C25A C 0.4465(4) 0.9719(2) 1.28752(17) 0.0355(10) Uani 1 1 d .
H25A H 0.4851 0.9644 1.3136 0.043 Uiso 1 1 calc R
C26A C 0.3757(3) 0.92926(19) 1.26098(15) 0.0303(9) Uani 1 1 d .
C27A C 0.3644(4) 0.8706(2) 1.2741(2) 0.0453(13) Uani 1 1 d .
C28A C 0.0482(5) 0.9512(3) 1.3759(2) 0.0536(15) Uani 1 1 d .
H28A H 0.0260 0.9201 1.3897 0.064 Uiso 1 1 calc R
C29A C 0.0371(5) 1.0046(3) 1.3898(2) 0.0499(14) Uani 1 1 d .
H29A H 0.0072 1.0146 1.4146 0.060 Uiso 1 1 calc R
C30A C 0.0748(4) 1.0443(2) 1.36351(16) 0.0495(16) Uani 0.925(7) 1 d P
H30A H 0.0731 1.0833 1.3682 0.059 Uiso 1 1 calc R
C31A C 0.1152(4) 1.01653(19) 1.32920(15) 0.0317(9) Uani 1 1 d .
C32A C 0.1612(3) 1.03937(17) 1.29404(14) 0.0260(8) Uani 1 1 d .
C33A C 0.1651(3) 1.09694(18) 1.29078(15) 0.0297(9) Uani 1 1 d .
H33A H 0.1329 1.1186 1.3094 0.036 Uiso 1 1 calc R
C34A C 0.2142(3) 1.12217(17) 1.26133(14) 0.0259(8) Uani 1 1 d .
C35A C 0.2259(4) 1.18580(18) 1.26389(15) 0.0332(10) Uani 1 1 d .
C36A C -0.0399(4) 0.7900(2) 1.2372(2) 0.0464(13) Uani 1 1 d .
H36A H -0.0388 0.7555 1.2481 0.056 Uiso 1 1 calc R
C37A C -0.1172(4) 0.8142(3) 1.2338(3) 0.0555(16) Uani 1 1 d .
H37A H -0.1747 0.7978 1.2421 0.067 Uiso 1 1 calc R
C38A C -0.1058(4) 0.8677(2) 1.2162(2) 0.0754(19) Uani 0.844(7) 1 d P
H38A H -0.1522 0.8901 1.2106 0.090 Uiso 1 1 calc R
C39A C -0.0061(3) 0.87871(19) 1.20907(16) 0.0303(9) Uani 1 1 d .
C40A C 0.0446(3) 0.92837(18) 1.19439(14) 0.0262(8) Uani 1 1 d .
C41A C -0.0025(3) 0.97507(18) 1.19025(15) 0.0273(8) Uani 1 1 d .
H41A H -0.0612 0.9746 1.2003 0.033 Uiso 1 1 calc R
C42A C 0.0357(3) 1.02021(19) 1.17214(15) 0.0283(9) Uani 1 1 d .
C43A C -0.0214(3) 1.06669(19) 1.16611(16) 0.0322(9) Uani 1 1 d .
F1A F 0.2825(3) 0.8551(2) 1.2856(2) 0.107(2) Uani 1 1 d .
F2A F 0.4296(4) 0.86687(18) 1.30951(18) 0.0910(16) Uani 1 1 d .
F3A F 0.3705(6) 0.83287(18) 1.24129(18) 0.125(3) Uani 1 1 d .
F4A F 0.1976(3) 1.20047(12) 1.22498(10) 0.0627(11) Uani 1 1 d .
F5A F 0.1796(5) 1.20991(14) 1.29227(15) 0.102(2) Uani 1 1 d .
F6A F 0.3147(3) 1.21055(16) 1.2783(2) 0.120(2) Uani 1 1 d .
F7A F -0.0321(2) 1.07587(12) 1.12318(10) 0.0370(6) Uani 1 1 d .
F8A F -0.1088(2) 1.05473(13) 1.17565(11) 0.0439(7) Uani 1 1 d .
F9A F 0.0246(2) 1.11541(12) 1.19252(11) 0.0467(8) Uani 1 1 d .
Eu2 Eu 0.646610(16) 0.741943(8) 1.004506(7) 0.02539(5) Uani 1 1 d .
S1B S 0.77952(10) 0.60932(6) 0.89628(4) 0.0388(5) Uani 0.899(7) 1 d P
S2B S 0.44206(14) 0.58002(7) 1.05270(6) 0.0529(6) Uani 0.822(7) 1 d P
S3B S 0.58064(18) 0.74844(9) 1.16578(6) 0.0578(8) Uani 0.713(8) 1 d P
C1SB C 0.77952(10) 0.60932(6) 0.89628(4) 0.0388(5) Uani 0.101(7) 1 d P
C2SB C 0.44206(14) 0.58002(7) 1.05270(6) 0.0529(6) Uani 0.178(7) 1 d P
C3SB C 0.58064(18) 0.74844(9) 1.16578(6) 0.0578(8) Uani 0.287(8) 1 d P
S22B S 0.9027(6) 0.5862(4) 0.9567(2) 0.106(3) Uani 0.101(7) 1 d P
S30B S 0.3825(3) 0.5161(2) 0.97125(17) 0.0636(16) Uani 0.178(7) 1 d P
S38B S 0.3850(6) 0.7345(2) 1.13844(19) 0.122(3) Uani 0.287(8) 1 d P
O1B O 0.7388(2) 0.68011(13) 0.97328(10) 0.0313(7) Uani 1 1 d .
O2B O 0.7477(3) 0.71705(14) 1.06446(11) 0.0365(7) Uani 1 1 d .
O3B O 0.5395(2) 0.65830(13) 1.00497(11) 0.0327(7) Uani 1 1 d .
O4B O 0.5620(2) 0.70774(13) 0.92870(10) 0.0313(7) Uani 1 1 d .
O5B O 0.5824(3) 0.75862(14) 1.07240(11) 0.0375(8) Uani 1 1 d .
O6B O 0.5150(2) 0.79117(15) 0.99156(11) 0.0347(7) Uani 1 1 d .
N1B N 0.7346(2) 0.84230(14) 1.04222(11) 0.0226(7) Uani 1 1 d .
N2B N 0.7396(3) 0.79863(14) 0.95538(12) 0.0250(7) Uani 1 1 d .
N3B N 0.8892(2) 1.02614(14) 1.01287(12) 0.0226(7) Uani 1 1 d .
N4B N 0.8950(2) 0.99074(13) 0.94058(11) 0.0211(6) Uani 1 1 d .
C1B C 0.7342(3) 0.86280(18) 1.08530(13) 0.0247(8) Uani 1 1 d .
H1B H 0.7096 0.8378 1.1038 0.030 Uiso 1 1 calc R
C2B C 0.7685(3) 0.91962(18) 1.10460(14) 0.0265(8) Uani 1 1 d .
H2B H 0.7668 0.9325 1.1355 0.032 Uiso 1 1 calc R
C3B C 0.8046(3) 0.95635(17) 1.07840(14) 0.0237(8) Uani 1 1 d .
H3B H 0.8264 0.9952 1.0906 0.028 Uiso 1 1 calc R
C4B C 0.8090(3) 0.93564(16) 1.03316(13) 0.0212(7) Uani 1 1 d .
C5B C 0.7725(3) 0.87801(16) 1.01600(13) 0.0210(7) Uani 1 1 d .
C6B C 0.7766(3) 0.85443(16) 0.96951(13) 0.0207(7) Uani 1 1 d .
C7B C 0.8173(3) 0.88839(16) 0.94066(13) 0.0212(7) Uani 1 1 d .
C8B C 0.8228(3) 0.86280(18) 0.89672(14) 0.0252(8) Uani 1 1 d .
H8B H 0.8496 0.8846 0.8766 0.030 Uiso 1 1 calc R
C9B C 0.7889(3) 0.80597(18) 0.88342(14) 0.0289(9) Uani 1 1 d .
H9B H 0.7938 0.7876 0.8544 0.035 Uiso 1 1 calc R
C10B C 0.7467(3) 0.77541(18) 0.91379(14) 0.0279(9) Uani 1 1 d .
H10B H 0.7221 0.7363 0.9041 0.034 Uiso 1 1 calc R
C11B C 0.8490(3) 0.96990(16) 1.00313(13) 0.0201(7) Uani 1 1 d .
C12B C 0.8525(3) 0.94690(16) 0.95937(13) 0.0210(7) Uani 1 1 d .
C13B C 0.9154(3) 1.03757(16) 0.97444(14) 0.0213(7) Uani 1 1 d .
C14B C 0.9604(3) 1.09377(16) 0.96829(14) 0.0235(8) Uani 1 1 d .
C15B C 0.9744(3) 1.13865(18) 1.00428(16) 0.0295(9) Uani 1 1 d .
H15B H 0.9568 1.1323 1.0323 0.035 Uiso 1 1 calc R
C16B C 1.0144(4) 1.19292(19) 0.99884(17) 0.0363(10) Uani 1 1 d .
H16B H 1.0248 1.2234 1.0234 0.044 Uiso 1 1 calc R
C17B C 1.0388(4) 1.20245(19) 0.95769(18) 0.0371(11) Uani 1 1 d .
H17B H 1.0653 1.2395 0.9541 0.045 Uiso 1 1 calc R
C18B C 1.0250(3) 1.15839(19) 0.92188(17) 0.0328(10) Uani 1 1 d .
H18B H 1.0420 1.1652 0.8938 0.039 Uiso 1 1 calc R
C19B C 0.9862(3) 1.10399(18) 0.92698(15) 0.0265(8) Uani 1 1 d .
H19B H 0.9771 1.0737 0.9024 0.032 Uiso 1 1 calc R
C20B C 0.8550(5) 0.5685(3) 0.8785(2) 0.0577(16) Uani 1 1 d .
H20B H 0.8539 0.5537 0.8477 0.069 Uiso 1 1 calc R
C21B C 0.9171(6) 0.5598(4) 0.9146(3) 0.086(3) Uani 1 1 d .
H21B H 0.9649 0.5383 0.9116 0.104 Uiso 1 1 calc R
C22B C 0.9027(6) 0.5862(4) 0.9567(2) 0.106(3) Uani 0.899(7) 1 d P
H22B H 0.9387 0.5834 0.9851 0.127 Uiso 1 1 calc R
C23B C 0.8321(4) 0.6161(2) 0.95260(17) 0.0365(10) Uani 1 1 d .
C24B C 0.7958(3) 0.65019(18) 0.98689(16) 0.0316(9) Uani 1 1 d .
C25B C 0.8259(4) 0.6472(2) 1.03386(17) 0.0373(11) Uani 1 1 d .
H25B H 0.8669 0.6223 1.0418 0.045 Uiso 1 1 calc R
C26B C 0.7966(4) 0.6795(2) 1.06764(16) 0.0361(11) Uani 1 1 d .
C27B C 0.8280(6) 0.6719(3) 1.1175(2) 0.0593(17) Uani 1 1 d .
C28B C 0.3796(5) 0.5147(3) 1.0497(2) 0.0638(19) Uani 1 1 d .
H28B H 0.3639 0.4997 1.0755 0.077 Uiso 1 1 calc R
C29B C 0.3541(5) 0.4857(3) 1.0069(3) 0.067(2) Uani 1 1 d .
H29B H 0.3198 0.4479 1.0003 0.080 Uiso 1 1 calc R
C30B C 0.3825(3) 0.5161(2) 0.97125(17) 0.0636(16) Uani 0.822(7) 1 d P
H30B H 0.3708 0.5026 0.9395 0.076 Uiso 1 1 calc R
C31B C 0.4337(4) 0.5728(2) 0.99581(17) 0.0378(11) Uani 1 1 d .
C32B C 0.4820(3) 0.61982(18) 0.97666(16) 0.0302(9) Uani 1 1 d .
C33B C 0.4596(3) 0.62063(18) 0.92943(15) 0.0303(9) Uani 1 1 d .
H33B H 0.4156 0.5898 0.9104 0.036 Uiso 1 1 calc R
C34B C 0.4994(3) 0.66472(18) 0.91004(14) 0.0280(9) Uani 1 1 d .
C35B C 0.4643(3) 0.66411(19) 0.85947(16) 0.0327(10) Uani 1 1 d .
C36B C 0.5108(8) 0.7359(3) 1.2041(3) 0.079(3) Uani 1 1 d .
H36B H 0.5357 0.7337 1.2347 0.094 Uiso 1 1 calc R
C37B C 0.4159(7) 0.7291(3) 1.1878(2) 0.067(2) Uani 1 1 d .
H37B H 0.3706 0.7214 1.2067 0.080 Uiso 1 1 calc R
C38B C 0.3850(6) 0.7345(2) 1.13844(19) 0.122(3) Uani 0.713(8) 1 d P
H38B H 0.3234 0.7328 1.1214 0.147 Uiso 1 1 calc R
C39B C 0.4830(4) 0.7434(2) 1.1241(2) 0.0448(13) Uani 1 1 d .
C40B C 0.4984(4) 0.75184(19) 1.07738(17) 0.0388(11) Uani 1 1 d .
C41B C 0.4218(4) 0.7538(2) 1.04294(19) 0.0412(12) Uani 1 1 d .
H41B H 0.3587 0.7414 1.0472 0.049 Uiso 1 1 calc R
C42B C 0.4351(3) 0.7731(2) 1.00301(17) 0.0368(11) Uani 1 1 d .
C43B C 0.3494(4) 0.7755(2) 0.9678(2) 0.0454(13) Uani 1 1 d .
F1B F 0.7525(5) 0.6599(4) 1.13595(18) 0.142(3) Uani 1 1 d .
F2B F 0.8782(4) 0.63264(19) 1.12189(13) 0.0775(13) Uani 1 1 d .
F3B F 0.8805(6) 0.7186(2) 1.14159(16) 0.134(3) Uani 1 1 d .
F4B F 0.4268(3) 0.70928(13) 0.85328(11) 0.0493(8) Uani 1 1 d .
F5B F 0.3969(3) 0.61929(14) 0.83887(11) 0.0592(10) Uani 1 1 d .
F6B F 0.5359(3) 0.66704(19) 0.83690(11) 0.0630(10) Uani 1 1 d .
F7B F 0.3605(2) 0.82425(16) 0.95158(12) 0.0546(9) Uani 1 1 d .
F8B F 0.2671(2) 0.76989(16) 0.98316(14) 0.0612(10) Uani 1 1 d .
F9B F 0.3369(3) 0.73424(17) 0.93158(13) 0.0656(11) Uani 1 1 d .
Eu3 Eu 0.770574(15) 0.478225(8) 0.704060(7) 0.02418(5) Uani 1 1 d .
S1C S 1.06711(11) 0.59179(6) 0.81579(6) 0.0483(5) Uani 0.895(7) 1 d P
S2C S 0.55565(12) 0.40868(6) 0.80758(5) 0.0448(5) Uani 0.961(7) 1 d P
S3C S 0.55223(9) 0.28005(5) 0.67600(5) 0.0358(4) Uani 0.941(6) 1 d P
C1SC C 1.06711(11) 0.59179(6) 0.81579(6) 0.0483(5) Uani 0.105(7) 1 d P
C2SC C 0.55565(12) 0.40868(6) 0.80758(5) 0.0448(5) Uani 0.039(7) 1 d P
C3SC C 0.55223(9) 0.28005(5) 0.67600(5) 0.0358(4) Uani 0.059(6) 1 d P
S22C S 1.1103(4) 0.5086(2) 0.85572(18) 0.0575(17) Uani 0.105(7) 1 d P
S30C S 0.5081(4) 0.5029(2) 0.83123(19) 0.0522(18) Uani 0.039(7) 1 d P
S38C S 0.3987(4) 0.3192(2) 0.67721(18) 0.0487(16) Uani 0.059(6) 1 d P
O1C O 0.9179(2) 0.50713(13) 0.75750(11) 0.0327(7) Uani 1 1 d .
O2C O 0.8279(2) 0.39810(13) 0.71972(11) 0.0310(7) Uani 1 1 d .
O3C O 0.6924(2) 0.47498(13) 0.76634(10) 0.0305(7) Uani 1 1 d .
O4C O 0.7725(2) 0.57213(13) 0.73815(12) 0.0325(7) Uani 1 1 d .
O5C O 0.6396(2) 0.39750(12) 0.68251(10) 0.0275(6) Uani 1 1 d .
O6C O 0.6298(2) 0.50349(13) 0.66376(11) 0.0305(7) Uani 1 1 d .
N1C N 0.7833(2) 0.43735(14) 0.62214(12) 0.0239(7) Uani 1 1 d .
N2C N 0.8745(2) 0.54250(15) 0.66341(12) 0.0248(7) Uani 1 1 d .
N3C N 0.8678(2) 0.48638(15) 0.47845(13) 0.0255(7) Uani 1 1 d .
N4C N 0.9423(2) 0.57386(15) 0.51215(12) 0.0236(7) Uani 1 1 d .
C1C C 0.7422(3) 0.38469(17) 0.60288(16) 0.0271(8) Uani 1 1 d .
H1C H 0.7168 0.3599 0.6215 0.033 Uiso 1 1 calc R
C2C C 0.7344(3) 0.36383(18) 0.55640(16) 0.0288(9) Uani 1 1 d .
H2C H 0.7040 0.3260 0.5440 0.035 Uiso 1 1 calc R
C3C C 0.7715(3) 0.39920(18) 0.52900(15) 0.0263(8) Uani 1 1 d .
H3C H 0.7653 0.3865 0.4973 0.032 Uiso 1 1 calc R
C4C C 0.8187(3) 0.45451(17) 0.54897(14) 0.0227(8) Uani 1 1 d .
C5C C 0.8228(3) 0.47205(16) 0.59580(14) 0.0222(8) Uani 1 1 d .
C6C C 0.8723(3) 0.52862(17) 0.61815(14) 0.0224(8) Uani 1 1 d .
C7C C 0.9167(3) 0.56714(17) 0.59324(14) 0.0236(8) Uani 1 1 d .
C8C C 0.9669(3) 0.62024(18) 0.61708(15) 0.0268(8) Uani 1 1 d .
H8C H 0.9970 0.6472 0.6014 0.032 Uiso 1 1 calc R
C9C C 0.9717(3) 0.63267(18) 0.66305(16) 0.0294(9) Uani 1 1 d .
H9C H 1.0067 0.6679 0.6798 0.035 Uiso 1 1 calc R
C10C C 0.9243(3) 0.59266(19) 0.68522(15) 0.0295(9) Uani 1 1 d .
H10C H 0.9278 0.6018 0.7171 0.035 Uiso 1 1 calc R
C11C C 0.8628(3) 0.49407(17) 0.52413(14) 0.0233(8) Uani 1 1 d .
C12C C 0.9085(3) 0.54769(17) 0.54537(14) 0.0234(8) Uani 1 1 d .
C13C C 0.9160(3) 0.53514(18) 0.47265(14) 0.0247(8) Uani 1 1 d .
C14C C 0.9371(3) 0.54683(18) 0.42834(15) 0.0252(8) Uani 1 1 d .
C15C C 0.9052(3) 0.50452(19) 0.39026(16) 0.0294(9) Uani 1 1 d .
H15C H 0.8714 0.4688 0.3933 0.035 Uiso 1 1 calc R
C16C C 0.9225(3) 0.5145(2) 0.34758(17) 0.0345(10) Uani 1 1 d .
H16C H 0.9009 0.4855 0.3218 0.041 Uiso 1 1 calc R
C17C C 0.9712(3) 0.5667(2) 0.34302(16) 0.0333(10) Uani 1 1 d .
H17C H 0.9831 0.5735 0.3141 0.040 Uiso 1 1 calc R
C18C C 1.0030(3) 0.6093(2) 0.38108(16) 0.0319(9) Uani 1 1 d .
H18C H 1.0360 0.6452 0.3779 0.038 Uiso 1 1 calc R
C19C C 0.9863(3) 0.59939(19) 0.42348(15) 0.0279(9) Uani 1 1 d .
H19C H 1.0083 0.6284 0.4493 0.033 Uiso 1 1 calc R
C20C C 1.1589(5) 0.6050(3) 0.8612(2) 0.0627(18) Uani 1 1 d .
H20C H 1.1959 0.6416 0.8733 0.075 Uiso 1 1 calc R
C21C C 1.1738(5) 0.5589(3) 0.8782(2) 0.0604(17) Uani 1 1 d .
H21C H 1.2229 0.5599 0.9034 0.072 Uiso 1 1 calc R
C22C C 1.1103(4) 0.5086(2) 0.85572(18) 0.0575(17) Uani 0.895(7) 1 d P
H22C H 1.1098 0.4722 0.8635 0.069 Uiso 1 1 calc R
C23C C 1.0460(3) 0.5221(2) 0.81863(17) 0.0351(10) Uani 1 1 d .
C24C C 0.9675(3) 0.4843(2) 0.78539(15) 0.0301(9) Uani 1 1 d .
C25C C 0.9510(3) 0.4253(2) 0.78555(16) 0.0338(10) Uani 1 1 d .
H25C H 0.9874 0.4113 0.8088 0.041 Uiso 1 1 calc R
C26C C 0.8839(3) 0.38814(18) 0.75290(15) 0.0279(9) Uani 1 1 d .
C27C C 0.8748(4) 0.3249(2) 0.7535(2) 0.0431(12) Uani 1 1 d .
C28C C 0.4617(4) 0.4086(2) 0.83516(18) 0.0477(13) Uani 1 1 d .
H28C H 0.4263 0.3757 0.8424 0.057 Uiso 1 1 calc R
C29C C 0.4432(5) 0.4616(3) 0.8456(2) 0.0502(14) Uani 1 1 d .
H29C H 0.3933 0.4697 0.8606 0.060 Uiso 1 1 calc R
C30C C 0.5081(4) 0.5029(2) 0.83123(19) 0.0522(18) Uani 0.961(7) 1 d P
H30C H 0.5068 0.5419 0.8360 0.063 Uiso 1 1 calc R
C31C C 0.5733(4) 0.4805(2) 0.80966(15) 0.0348(10) Uani 1 1 d .
C32C C 0.6485(3) 0.50685(19) 0.78771(15) 0.0303(9) Uani 1 1 d .
C33C C 0.6657(4) 0.56621(19) 0.78985(15) 0.0327(10) Uani 1 1 d .
H33C H 0.6326 0.5879 0.8079 0.039 Uiso 1 1 calc R
C34C C 0.7286(3) 0.59342(17) 0.76661(14) 0.0276(9) Uani 1 1 d .
C35C C 0.7469(4) 0.65830(19) 0.77321(16) 0.0339(10) Uani 1 1 d .
C36C C 0.4470(4) 0.2332(2) 0.6691(2) 0.0458(13) Uani 1 1 d .
H36C H 0.4418 0.1936 0.6650 0.055 Uiso 1 1 calc R
C37C C 0.3710(4) 0.2592(2) 0.6703(2) 0.0511(14) Uani 1 1 d .
H37C H 0.3072 0.2396 0.6670 0.061 Uiso 1 1 calc R
C38C C 0.3987(4) 0.3192(2) 0.67721(18) 0.0487(16) Uani 0.941(6) 1 d P
H38C H 0.3556 0.3441 0.6791 0.058 Uiso 1 1 calc R
C39C C 0.4960(3) 0.33680(19) 0.68080(16) 0.0300(9) Uani 1 1 d .
C40C C 0.5524(3) 0.39312(18) 0.68354(14) 0.0261(8) Uani 1 1 d .
C41C C 0.5053(3) 0.44031(18) 0.68441(14) 0.0267(8) Uani 1 1 d .
H41C H 0.4443 0.4367 0.6924 0.032 Uiso 1 1 calc R
C42C C 0.5471(3) 0.49031(18) 0.67383(14) 0.0253(8) Uani 1 1 d .
C43C C 0.4895(3) 0.53694(19) 0.67060(15) 0.0285(9) Uani 1 1 d .
F1C F 0.7862(3) 0.30043(16) 0.75382(19) 0.0807(14) Uani 1 1 d .
F2C F 0.9303(3) 0.31356(15) 0.78962(13) 0.0663(11) Uani 1 1 d .
F3C F 0.8999(3) 0.29935(15) 0.71707(14) 0.0697(11) Uani 1 1 d .
F4C F 0.6985(3) 0.67512(12) 0.73856(11) 0.0514(8) Uani 1 1 d .
F5C F 0.7210(4) 0.68177(13) 0.80991(12) 0.0691(12) Uani 1 1 d .
F6C F 0.8370(3) 0.67968(14) 0.77478(19) 0.0797(14) Uani 1 1 d .
F7C F 0.48324(19) 0.55179(11) 0.62909(9) 0.0332(6) Uani 1 1 d .
F8C F 0.4001(2) 0.52249(12) 0.67732(10) 0.0375(6) Uani 1 1 d .
F9C F 0.5322(2) 0.58351(13) 0.70023(11) 0.0499(8) Uani 1 1 d .
Eu4 Eu 0.106681(15) 0.248581(9) 0.478428(8) 0.02676(5) Uani 1 1 d .
S1D S 0.3235(3) 0.15894(19) 0.39011(12) 0.0630(13) Uani 0.280(7) 1 d P
S2D S -0.11343(16) 0.08876(8) 0.51541(6) 0.0633(7) Uani 0.850(8) 1 d P
S3D S -0.03596(13) 0.21257(8) 0.61969(6) 0.0389(6) Uani 0.612(7) 1 d P
C1SD C 0.3235(3) 0.15894(19) 0.39011(12) 0.0630(13) Uani 0.720(7) 1 d P
C2SD C -0.11343(16) 0.08876(8) 0.51541(6) 0.0633(7) Uani 0.150(8) 1 d P
C3SD C -0.03596(13) 0.21257(8) 0.61969(6) 0.0389(6) Uani 0.388(7) 1 d P
S22D S 0.33062(12) 0.06554(7) 0.42842(6) 0.0375(5) Uani 0.720(7) 1 d P
S30D S -0.2164(4) 0.0475(2) 0.4362(2) 0.075(2) Uani 0.150(8) 1 d P
S38D S -0.20791(19) 0.22043(13) 0.58488(10) 0.0499(9) Uani 0.388(7) 1 d P
O1D O 0.2141(2) 0.19762(13) 0.45096(11) 0.0323(7) Uani 1 1 d .
O2D O 0.1791(2) 0.20814(13) 0.53825(12) 0.0332(7) Uani 1 1 d .
O3D O -0.0033(2) 0.16359(14) 0.47191(12) 0.0377(8) Uani 1 1 d .
O4D O 0.0321(2) 0.21761(16) 0.40064(12) 0.0410(8) Uani 1 1 d .
O5D O 0.0229(2) 0.25997(14) 0.54209(11) 0.0317(7) Uani 1 1 d .
O6D O -0.0144(2) 0.30379(14) 0.46350(12) 0.0324(7) Uani 1 1 d .
N1D N 0.2103(2) 0.34047(15) 0.52457(12) 0.0232(7) Uani 1 1 d .
N2D N 0.2034(2) 0.31205(14) 0.43399(12) 0.0240(7) Uani 1 1 d .
N3D N 0.3954(2) 0.52670(14) 0.51606(11) 0.0217(6) Uani 1 1 d .
N4D N 0.3909(2) 0.50332(14) 0.44082(11) 0.0211(6) Uani 1 1 d .
C1D C 0.2153(3) 0.35346(18) 0.56944(14) 0.0245(8) Uani 1 1 d .
H1D H 0.1860 0.3258 0.5847 0.029 Uiso 1 1 calc R
C2D C 0.2617(3) 0.40603(19) 0.59506(14) 0.0262(8) Uani 1 1 d .
H2D H 0.2637 0.4135 0.6269 0.031 Uiso 1 1 calc R
C3D C 0.3041(3) 0.44656(18) 0.57352(14) 0.0237(8) Uani 1 1 d .
H3D H 0.3341 0.4828 0.5901 0.028 Uiso 1 1 calc R
C4D C 0.3027(3) 0.43372(16) 0.52668(13) 0.0206(7) Uani 1 1 d .
C5D C 0.2547(3) 0.37993(17) 0.50290(13) 0.0216(7) Uani 1 1 d .
C6D C 0.2513(3) 0.36457(16) 0.45438(13) 0.0209(7) Uani 1 1 d .
C7D C 0.2982(3) 0.40262(16) 0.42971(13) 0.0202(7) Uani 1 1 d .
C8D C 0.2957(3) 0.38420(18) 0.38292(14) 0.0253(8) Uani 1 1 d .
H8D H 0.3251 0.4087 0.3652 0.030 Uiso 1 1 calc R
C9D C 0.2500(3) 0.33003(19) 0.36376(15) 0.0311(9) Uani 1 1 d .
H9D H 0.2497 0.3161 0.3328 0.037 Uiso 1 1 calc R
C10D C 0.2039(3) 0.29561(18) 0.39001(15) 0.0290(9) Uani 1 1 d .
H10D H 0.1714 0.2587 0.3759 0.035 Uiso 1 1 calc R
C11D C 0.3469(3) 0.47234(17) 0.50083(13) 0.0212(7) Uani 1 1 d .
C12D C 0.3435(3) 0.45696(16) 0.45467(14) 0.0210(7) Uani 1 1 d .
C13D C 0.4206(3) 0.54418(17) 0.47909(13) 0.0219(7) Uani 1 1 d .
C14D C 0.4739(3) 0.60124(17) 0.47931(14) 0.0222(8) Uani 1 1 d .
C15D C 0.4998(3) 0.63908(18) 0.52017(15) 0.0288(9) Uani 1 1 d .
H15D H 0.4831 0.6278 0.5471 0.035 Uiso 1 1 calc R
C16D C 0.5498(4) 0.6932(2) 0.52159(17) 0.0367(10) Uani 1 1 d .
H16D H 0.5676 0.7187 0.5496 0.044 Uiso 1 1 calc R
C17D C 0.5741(3) 0.71042(19) 0.48231(17) 0.0340(10) Uani 1 1 d .
H17D H 0.6081 0.7476 0.4834 0.041 Uiso 1 1 calc R
C18D C 0.5482(3) 0.67276(19) 0.44145(15) 0.0293(9) Uani 1 1 d .
H18D H 0.5648 0.6842 0.4145 0.035 Uiso 1 1 calc R
C19D C 0.4985(3) 0.61857(18) 0.43975(14) 0.0249(8) Uani 1 1 d .
H19D H 0.4809 0.5931 0.4117 0.030 Uiso 1 1 calc R
C20D C 0.3726(4) 0.1168(2) 0.36491(19) 0.0444(12) Uani 1 1 d .
H20D H 0.3972 0.1237 0.3385 0.053 Uiso 1 1 calc R
C21D C 0.3788(4) 0.0695(2) 0.3825(2) 0.0487(13) Uani 1 1 d .
H21D H 0.4082 0.0409 0.3697 0.058 Uiso 1 1 calc R
C22D C 0.33062(12) 0.06554(7) 0.42842(6) 0.0375(5) Uani 0.280(7) 1 d P
H22D H 0.3240 0.0384 0.4479 0.045 Uiso 1 1 calc R
C23D C 0.2973(3) 0.12927(19) 0.42727(17) 0.0321(9) Uani 1 1 d .
C24D C 0.2466(3) 0.15514(19) 0.46007(16) 0.0306(9) Uani 1 1 d .
C25D C 0.2376(4) 0.1330(2) 0.50041(18) 0.0383(11) Uani 1 1 d .
H25D H 0.2541 0.0976 0.5032 0.046 Uiso 1 1 calc R
C26D C 0.2054(3) 0.1614(2) 0.53581(17) 0.0332(10) Uani 1 1 d .
C27D C 0.2011(4) 0.1333(2) 0.57786(18) 0.0408(11) Uani 1 1 d .
C28D C -0.2060(6) 0.0361(3) 0.5114(3) 0.079(2) Uani 1 1 d .
H28D H -0.2232 0.0205 0.5367 0.095 Uiso 1 1 calc R
C29D C -0.2543(5) 0.0177(3) 0.4677(3) 0.075(2) Uani 1 1 d .
H29D H -0.3083 -0.0122 0.4595 0.090 Uiso 1 1 calc R
C30D C -0.2164(4) 0.0475(2) 0.4362(2) 0.075(2) Uani 0.850(8) 1 d P
H30D H -0.2420 0.0413 0.4046 0.090 Uiso 1 1 calc R
C31D C -0.1322(4) 0.0892(2) 0.4590(2) 0.0428(12) Uani 1 1 d .
C32D C -0.0698(3) 0.13193(19) 0.44217(18) 0.0352(10) Uani 1 1 d .
C33D C -0.0877(4) 0.1372(2) 0.39576(19) 0.0436(12) Uani 1 1 d .
H33D H -0.1376 0.1108 0.3754 0.052 Uiso 1 1 calc R
C34D C -0.0356(4) 0.1790(2) 0.37927(17) 0.0360(10) Uani 1 1 d .
C35D C -0.0614(4) 0.1818(3) 0.32758(19) 0.0465(13) Uani 1 1 d .
C36D C -0.1189(8) 0.1925(3) 0.6462(2) 0.077(3) Uani 1 1 d .
H36D H -0.1074 0.1789 0.6741 0.092 Uiso 1 1 calc R
C37D C -0.2060(7) 0.1965(3) 0.6259(3) 0.075(2) Uani 1 1 d .
H37D H -0.2617 0.1846 0.6376 0.089 Uiso 1 1 calc R
C38D C -0.20791(19) 0.22043(13) 0.58488(10) 0.0499(9) Uani 0.612(7) 1 d P
H38D H -0.2616 0.2284 0.5663 0.060 Uiso 1 1 calc R
C39D C -0.1035(4) 0.23026(19) 0.57750(16) 0.0347(10) Uani 1 1 d .
C40D C -0.0656(3) 0.25086(18) 0.53973(16) 0.0302(9) Uani 1 1 d .
C41D C -0.1310(3) 0.25983(19) 0.50167(16) 0.0314(9) Uani 1 1 d .
H41D H -0.1973 0.2472 0.4999 0.038 Uiso 1 1 calc R
C42D C -0.1009(3) 0.28593(18) 0.46793(16) 0.0289(9) Uani 1 1 d .
C43D C -0.1747(3) 0.2977(2) 0.43041(16) 0.0320(9) Uani 1 1 d .
F1D F 0.1390(3) 0.08474(17) 0.56868(15) 0.0756(12) Uani 1 1 d .
F2D F 0.2862(3) 0.1226(2) 0.59540(13) 0.0682(11) Uani 1 1 d .
F3D F 0.1757(3) 0.16404(17) 0.61171(12) 0.0646(11) Uani 1 1 d .
F4D F -0.0306(7) 0.2250(2) 0.31704(15) 0.178(4) Uani 1 1 d .
F5D F -0.1526(5) 0.1755(5) 0.31306(18) 0.168(4) Uani 1 1 d .
F6D F -0.0412(5) 0.1413(3) 0.30229(15) 0.123(2) Uani 1 1 d .
F7D F -0.16021(19) 0.35246(11) 0.42738(9) 0.0343(6) Uani 1 1 d .
F8D F -0.2647(2) 0.28313(15) 0.43593(12) 0.0505(8) Uani 1 1 d .
F9D F -0.1688(2) 0.27000(14) 0.38936(10) 0.0469(8) Uani 1 1 d .
C1S C 0.2479(10) -0.0373(6) 0.7377(5) 0.159(7) Uani 1 1 d .
H1S1 H 0.2405 -0.0624 0.7086 0.239 Uiso 1 1 calc R
H1S2 H 0.2262 -0.0592 0.7602 0.239 Uiso 1 1 calc R
H1S3 H 0.3151 -0.0193 0.7483 0.239 Uiso 1 1 calc R
C2S C 0.1925(13) 0.0050(6) 0.7319(6) 0.180(8) Uani 1 1 d .
H2S1 H 0.2044 0.0316 0.7610 0.216 Uiso 1 1 calc R
H2S2 H 0.1242 -0.0133 0.7253 0.216 Uiso 1 1 calc R
C3S C 0.2130(11) 0.0389(8) 0.6935(5) 0.165(6) Uani 1 1 d .
H3S1 H 0.2036 0.0120 0.6647 0.198 Uiso 1 1 calc R
H3S2 H 0.1654 0.0631 0.6894 0.198 Uiso 1 1 calc R
C4S C 0.3058(10) 0.0735(9) 0.7007(5) 0.159(7) Uani 1 1 d .
H4S1 H 0.3115 0.0896 0.6728 0.191 Uiso 1 1 calc R
H4S2 H 0.3524 0.0486 0.7038 0.191 Uiso 1 1 calc R
C5S C 0.3353(10) 0.1198(5) 0.7390(6) 0.141(6) Uani 1 1 d .
H5S1 H 0.2885 0.1442 0.7380 0.212 Uiso 1 1 calc R
H5S2 H 0.3976 0.1416 0.7374 0.212 Uiso 1 1 calc R
H5S3 H 0.3398 0.1047 0.7675 0.212 Uiso 1 1 calc R
C1T C 0.1581(4) 0.3182(2) 0.70172(18) 0.0439(12) Uani 1 1 d .
H1T1 H 0.0902 0.3180 0.7005 0.066 Uiso 1 1 calc R
H1T2 H 0.1670 0.2796 0.6931 0.066 Uiso 1 1 calc R
H1T3 H 0.1820 0.3415 0.6805 0.066 Uiso 1 1 calc R
C2T C 0.2124(4) 0.3420(2) 0.74953(18) 0.0439(12) Uani 1 1 d .
H2T1 H 0.2799 0.3390 0.7509 0.053 Uiso 1 1 calc R
H2T2 H 0.1866 0.3186 0.7707 0.053 Uiso 1 1 calc R
C3T C 0.2082(4) 0.4033(2) 0.76588(18) 0.0445(12) Uani 1 1 d .
H3T1 H 0.1409 0.4073 0.7602 0.053 Uiso 1 1 calc R
H3T2 H 0.2320 0.4125 0.7991 0.053 Uiso 1 1 calc R
C4T C 0.2654(4) 0.4454(2) 0.74314(18) 0.0420(12) Uani 1 1 d .
H4T1 H 0.2403 0.4373 0.7100 0.050 Uiso 1 1 calc R
H4T2 H 0.3325 0.4409 0.7481 0.050 Uiso 1 1 calc R
C5T C 0.2614(5) 0.5063(3) 0.7616(2) 0.0520(14) Uani 1 1 d .
H5T1 H 0.1948 0.5102 0.7591 0.078 Uiso 1 1 calc R
H5T2 H 0.2934 0.5317 0.7439 0.078 Uiso 1 1 calc R
H5T3 H 0.2933 0.5161 0.7936 0.078 Uiso 1 1 calc R
C1U C 0.2317(7) 0.6533(5) 0.7257(5) 0.138(5) Uani 1 1 d .
H1U1 H 0.1948 0.6832 0.7254 0.206 Uiso 1 1 calc R
H1U2 H 0.2235 0.6344 0.7517 0.206 Uiso 1 1 calc R
H1U3 H 0.2092 0.6259 0.6975 0.206 Uiso 1 1 calc R
C2U C 0.3367(7) 0.6787(5) 0.7294(3) 0.093(3) Uani 1 1 d .
H2U1 H 0.3502 0.7173 0.7470 0.112 Uiso 1 1 calc R
H2U2 H 0.3752 0.6563 0.7467 0.112 Uiso 1 1 calc R
C3U C 0.3680(5) 0.6813(3) 0.6850(2) 0.0575(16) Uani 1 1 d .
H3U1 H 0.3262 0.7013 0.6668 0.069 Uiso 1 1 calc R
H3U2 H 0.3589 0.6424 0.6683 0.069 Uiso 1 1 calc R
C4U C 0.4709(5) 0.7104(3) 0.6883(2) 0.0559(15) Uani 1 1 d .
H4U1 H 0.4806 0.7493 0.7051 0.067 Uiso 1 1 calc R
H4U2 H 0.5132 0.6903 0.7061 0.067 Uiso 1 1 calc R
C5U C 0.4988(6) 0.7126(4) 0.6436(3) 0.077(2) Uani 1 1 d .
H5U1 H 0.4865 0.6743 0.6262 0.115 Uiso 1 1 calc R
H5U2 H 0.5667 0.7292 0.6480 0.115 Uiso 1 1 calc R
H5U3 H 0.4616 0.7356 0.6269 0.115 Uiso 1 1 calc R
C1V C 0.4141(8) 0.8198(5) 0.5310(4) 0.123(5) Uani 1 1 d .
H1V1 H 0.3677 0.8429 0.5378 0.184 Uiso 1 1 calc R
H1V2 H 0.4667 0.8267 0.5571 0.184 Uiso 1 1 calc R
H1V3 H 0.3832 0.7799 0.5249 0.184 Uiso 1 1 calc R
C2V C 0.4482(8) 0.8336(5) 0.4939(4) 0.137(6) Uani 1 1 d .
H2V1 H 0.4197 0.8012 0.4692 0.164 Uiso 1 1 calc R
H2V2 H 0.5171 0.8333 0.5008 0.164 Uiso 1 1 calc R
C3V C 0.4415(5) 0.8828(3) 0.4736(2) 0.0586(16) Uani 1 1 d .
H3V1 H 0.4671 0.9159 0.4979 0.070 Uiso 1 1 calc R
H3V2 H 0.3730 0.8824 0.4639 0.070 Uiso 1 1 calc R
C4V C 0.4873(8) 0.8927(5) 0.4349(3) 0.097(3) Uani 1 1 d .
H4V1 H 0.4607 0.8605 0.4098 0.116 Uiso 1 1 calc R
H4V2 H 0.5560 0.8929 0.4440 0.116 Uiso 1 1 calc R
C5V C 0.4781(10) 0.9457(5) 0.4167(4) 0.131(5) Uani 1 1 d .
H5V1 H 0.4108 0.9484 0.4106 0.197 Uiso 1 1 calc R
H5V2 H 0.5029 0.9451 0.3884 0.197 Uiso 1 1 calc R
H5V3 H 0.5143 0.9782 0.4391 0.197 Uiso 1 1 calc R
C1W C 0.0124(8) 0.7351(7) 0.8799(4) 0.128(5) Uani 1 1 d .
H1W1 H 0.0145 0.6951 0.8784 0.192 Uiso 1 1 calc R
H1W2 H -0.0536 0.7400 0.8782 0.192 Uiso 1 1 calc R
H1W3 H 0.0512 0.7564 0.9087 0.192 Uiso 1 1 calc R
C2W C 0.0495(9) 0.7557(6) 0.8423(7) 0.176(8) Uani 1 1 d .
H2W1 H 0.0365 0.7232 0.8171 0.211 Uiso 1 1 calc R
H2W2 H 0.0104 0.7825 0.8320 0.211 Uiso 1 1 calc R
C3W C 0.1470(6) 0.7825(5) 0.8464(3) 0.095(3) Uani 1 1 d .
H3W1 H 0.1854 0.7551 0.8560 0.114 Uiso 1 1 calc R
H3W2 H 0.1600 0.8141 0.8723 0.114 Uiso 1 1 calc R
C4W C 0.1874(10) 0.8050(7) 0.8105(8) 0.211(11) Uani 1 1 d .
H4W1 H 0.1706 0.7746 0.7836 0.254 Uiso 1 1 calc R
H4W2 H 0.1533 0.8350 0.8025 0.254 Uiso 1 1 calc R
C5W C 0.2863(9) 0.8276(7) 0.8158(6) 0.160(6) Uani 1 1 d .
H5W1 H 0.3052 0.8592 0.8412 0.240 Uiso 1 1 calc R
H5W2 H 0.2993 0.8407 0.7878 0.240 Uiso 1 1 calc R
H5W3 H 0.3226 0.7984 0.8219 0.240 Uiso 1 1 calc R
C1X C 0.8798(14) 0.2681(13) 0.8859(7) 0.375(13) Uani 1 1 d D
H1X1 H 0.8901 0.2579 0.8549 0.563 Uiso 1 1 calc R
H1X2 H 0.8274 0.2404 0.8915 0.563 Uiso 1 1 calc R
H1X3 H 0.9380 0.2685 0.9076 0.563 Uiso 1 1 calc R
C2X C 0.8550(14) 0.3259(13) 0.8918(6) 0.375(13) Uani 1 1 d D
H2X1 H 0.9006 0.3538 0.8813 0.450 Uiso 1 1 calc R
H2X2 H 0.7894 0.3252 0.8761 0.450 Uiso 1 1 calc R
C3X C 0.8644(16) 0.3366(12) 0.9427(6) 0.375(13) Uani 1 1 d D
H3X1 H 0.8149 0.3110 0.9530 0.450 Uiso 1 1 calc R
H3X2 H 0.9282 0.3337 0.9584 0.450 Uiso 1 1 calc R
C4X C 0.8498(15) 0.3958(13) 0.9491(7) 0.375(13) Uani 1 1 d D
H4X1 H 0.9055 0.4212 0.9430 0.450 Uiso 1 1 calc R
H4X2 H 0.7927 0.3989 0.9275 0.450 Uiso 1 1 calc R
C5X C 0.8373(13) 0.4127(15) 0.9966(6) 0.375(13) Uani 1 1 d D
H5X1 H 0.8357 0.4528 1.0020 0.563 Uiso 1 1 calc R
H5X2 H 0.8905 0.4054 1.0178 0.563 Uiso 1 1 calc R
H5X3 H 0.7774 0.3908 1.0011 0.563 Uiso 1 1 calc R

loop_
_atom_site_aniso_label
_atom_site_aniso_U_11
_atom_site_aniso_U_22
_atom_site_aniso_U_33
_atom_site_aniso_U_23
_atom_site_aniso_U_13
_atom_site_aniso_U_12
Eu1 0.02859(10) 0.02010(9) 0.02177(10) 0.00719(7) 0.00869(8) 0.00307(7)
S1A 0.0501(10) 0.0329(8) 0.0645(12) -0.0018(7) -0.0062(8) 0.0007(6)
S2A 0.0776(11) 0.0287(7) 0.0382(8) 0.0142(5) 0.0285(7) 0.0073(6)
S3A 0.0348(8) 0.0300(7) 0.0496(9) 0.0182(6) 0.0086(6) 0.0053(5)
C1SA 0.0501(10) 0.0329(8) 0.0645(12) -0.0018(7) -0.0062(8) 0.0007(6)
C2SA 0.0776(11) 0.0287(7) 0.0382(8) 0.0142(5) 0.0285(7) 0.0073(6)
C3SA 0.0348(8) 0.0300(7) 0.0496(9) 0.0182(6) 0.0086(6) 0.0053(5)
S22A 0.063(3) 0.070(4) 0.064(3) -0.011(3) -0.003(2) 0.006(3)
S30A 0.063(3) 0.049(3) 0.043(3) 0.019(2) 0.020(2) 0.012(2)
S38A 0.101(4) 0.047(3) 0.086(4) 0.029(3) 0.038(3) 0.001(3)
O1A 0.0342(16) 0.0278(15) 0.0249(15) 0.0059(12) 0.0020(12) 0.0029(12)
O2A 0.0354(17) 0.0248(15) 0.0312(16) 0.0123(12) 0.0080(13) 0.0063(12)
O3A 0.0377(17) 0.0219(14) 0.0243(14) 0.0065(11) 0.0108(12) 0.0026(12)
O4A 0.0438(19) 0.0232(15) 0.0367(17) 0.0107(13) 0.0203(15) 0.0060(13)
O5A 0.0299(15) 0.0248(14) 0.0259(15) 0.0041(12) 0.0086(12) 0.0030(12)
O6A 0.0324(16) 0.0307(16) 0.0345(17) 0.0143(13) 0.0112(13) 0.0052(13)
N1A 0.0224(16) 0.0243(17) 0.0249(17) 0.0087(13) 0.0069(13) 0.0039(13)
N2A 0.0265(17) 0.0233(16) 0.0217(16) 0.0064(13) 0.0072(13) 0.0016(13)
N3A 0.0233(17) 0.0306(18) 0.0238(17) 0.0076(14) 0.0094(13) 0.0075(14)
N4A 0.0213(16) 0.0300(18) 0.0215(16) 0.0076(14) 0.0075(13) 0.0058(13)
C1A 0.0243(19) 0.0245(19) 0.031(2) 0.0104(16) 0.0092(16) 0.0051(15)
C2A 0.028(2) 0.0218(19) 0.033(2) 0.0060(16) 0.0102(17) 0.0057(16)
C3A 0.025(2) 0.027(2) 0.027(2) 0.0040(16) 0.0098(16) 0.0070(16)
C4A 0.0187(18) 0.0258(19) 0.0257(19) 0.0075(15) 0.0072(15) 0.0061(15)
C5A 0.0171(17) 0.0248(19) 0.0247(19) 0.0094(15) 0.0046(14) 0.0043(14)
C6A 0.0194(18) 0.0264(19) 0.0209(18) 0.0089(15) 0.0046(14) 0.0056(15)
C7A 0.0187(18) 0.028(2) 0.0223(18) 0.0090(15) 0.0040(14) 0.0028(15)
C8A 0.026(2) 0.027(2) 0.031(2) 0.0108(17) 0.0092(17) 0.0013(16)
C9A 0.036(2) 0.024(2) 0.032(2) 0.0056(17) 0.0132(18) -0.0007(17)
C10A 0.033(2) 0.028(2) 0.023(2) 0.0025(16) 0.0093(17) -0.0010(17)
C11A 0.0201(18) 0.029(2) 0.0238(19) 0.0073(16) 0.0069(15) 0.0068(15)
C12A 0.0195(18) 0.030(2) 0.0238(19) 0.0098(16) 0.0053(15) 0.0055(15)
C13A 0.0210(19) 0.032(2) 0.025(2) 0.0073(16) 0.0075(15) 0.0070(16)
C14A 0.0207(19) 0.036(2) 0.0245(19) 0.0103(17) 0.0091(15) 0.0082(16)
C15A 0.030(2) 0.033(2) 0.029(2) 0.0061(18) 0.0097(17) 0.0074(17)
C16A 0.039(2) 0.036(2) 0.028(2) 0.0040(18) 0.0112(19) 0.0075(19)
C17A 0.035(2) 0.046(3) 0.026(2) 0.0121(19) 0.0140(18) 0.010(2)
C18A 0.032(2) 0.038(2) 0.030(2) 0.0134(19) 0.0137(18) 0.0065(18)
C19A 0.031(2) 0.030(2) 0.024(2) 0.0064(16) 0.0094(16) 0.0073(17)
C20A 0.060(4) 0.043(3) 0.096(6) -0.010(4) -0.024(4) 0.004(3)
C21A 0.063(4) 0.066(4) 0.065(4) -0.015(4) -0.024(3) 0.019(3)
C22A 0.063(3) 0.070(4) 0.064(3) -0.011(3) -0.003(2) 0.006(3)
C23A 0.039(3) 0.037(3) 0.038(3) -0.001(2) 0.001(2) 0.011(2)
C24A 0.032(2) 0.039(2) 0.027(2) 0.0027(18) 0.0079(17) 0.0141(19)
C25A 0.042(3) 0.037(2) 0.033(2) 0.013(2) 0.008(2) 0.015(2)
C26A 0.039(2) 0.030(2) 0.029(2) 0.0095(17) 0.0162(19) 0.0146(18)
C27A 0.054(3) 0.037(3) 0.052(3) 0.021(2) 0.008(3) 0.016(2)
C28A 0.079(4) 0.046(3) 0.045(3) 0.021(3) 0.034(3) 0.008(3)
C29A 0.062(4) 0.053(3) 0.047(3) 0.020(3) 0.029(3) 0.017(3)
C30A 0.063(3) 0.049(3) 0.043(3) 0.019(2) 0.020(2) 0.012(2)
C31A 0.043(3) 0.027(2) 0.027(2) 0.0088(17) 0.0102(19) 0.0059(18)
C32A 0.030(2) 0.0227(19) 0.0238(19) 0.0047(15) 0.0048(16) 0.0023(16)
C33A 0.043(3) 0.024(2) 0.024(2) 0.0045(16) 0.0113(18) 0.0068(18)
C34A 0.032(2) 0.0212(19) 0.0208(19) 0.0027(15) 0.0007(16) 0.0004(16)
C35A 0.051(3) 0.020(2) 0.026(2) 0.0017(16) 0.0071(19) 0.0014(18)
C36A 0.045(3) 0.033(3) 0.068(4) 0.023(3) 0.019(3) 0.006(2)
C37A 0.043(3) 0.045(3) 0.090(5) 0.032(3) 0.028(3) 0.008(2)
C38A 0.101(4) 0.047(3) 0.086(4) 0.029(3) 0.038(3) 0.001(3)
C39A 0.032(2) 0.027(2) 0.033(2) 0.0115(18) 0.0065(18) 0.0031(17)
C40A 0.029(2) 0.025(2) 0.0232(19) 0.0052(16) 0.0053(16) 0.0003(16)
C41A 0.029(2) 0.025(2) 0.030(2) 0.0068(16) 0.0101(17) 0.0037(16)
C42A 0.029(2) 0.029(2) 0.028(2) 0.0070(17) 0.0049(17) 0.0047(17)
C43A 0.032(2) 0.027(2) 0.035(2) 0.0038(18) 0.0035(18) 0.0046(17)
F1A 0.074(3) 0.099(4) 0.184(6) 0.109(4) 0.052(3) 0.025(3)
F2A 0.096(3) 0.060(3) 0.110(4) 0.048(3) -0.030(3) 0.017(2)
F3A 0.270(8) 0.038(2) 0.087(3) 0.020(2) 0.048(4) 0.062(4)
F4A 0.130(3) 0.0226(14) 0.0297(15) 0.0076(12) 0.0006(18) 0.0112(17)
F5A 0.230(6) 0.0260(17) 0.081(3) 0.0138(18) 0.107(4) 0.033(3)
F6A 0.069(3) 0.0282(19) 0.230(7) 0.036(3) -0.047(3) -0.0190(18)
F7A 0.0360(15) 0.0351(14) 0.0396(15) 0.0153(12) 0.0007(12) 0.0051(11)
F8A 0.0382(16) 0.0449(17) 0.0588(19) 0.0191(15) 0.0192(14) 0.0184(13)
F9A 0.0511(18) 0.0313(15) 0.0499(18) -0.0026(13) -0.0083(14) 0.0113(13)
Eu2 0.03351(11) 0.01931(9) 0.02022(10) 0.00479(7) 0.00512(8) -0.00438(8)
S1B 0.0452(8) 0.0473(9) 0.0273(7) 0.0074(5) 0.0081(5) 0.0163(6)
S2B 0.0650(12) 0.0455(10) 0.0404(9) 0.0177(7) 0.0068(7) -0.0151(8)
S3B 0.0956(18) 0.0534(12) 0.0338(10) 0.0165(8) 0.0261(10) 0.0205(11)
C1SB 0.0452(8) 0.0473(9) 0.0273(7) 0.0074(5) 0.0081(5) 0.0163(6)
C2SB 0.0650(12) 0.0455(10) 0.0404(9) 0.0177(7) 0.0068(7) -0.0151(8)
C3SB 0.0956(18) 0.0534(12) 0.0338(10) 0.0165(8) 0.0261(10) 0.0205(11)
S22B 0.104(6) 0.161(8) 0.061(4) -0.004(4) -0.001(4) 0.080(6)
S30B 0.062(3) 0.060(3) 0.064(3) 0.023(2) 0.010(2) -0.008(2)
S38B 0.224(8) 0.063(3) 0.079(3) 0.005(2) 0.087(4) -0.021(4)
O1B 0.0392(18) 0.0292(16) 0.0236(15) 0.0070(12) 0.0036(13) 0.0020(13)
O2B 0.052(2) 0.0308(17) 0.0252(16) 0.0066(13) 0.0055(14) 0.0034(15)
O3B 0.0394(18) 0.0241(15) 0.0301(16) 0.0051(12) 0.0072(13) -0.0066(13)
O4B 0.0387(17) 0.0261(15) 0.0232(15) 0.0044(12) 0.0030(13) -0.0069(13)
O5B 0.050(2) 0.0289(16) 0.0306(17) 0.0037(13) 0.0152(15) -0.0064(14)
O6B 0.0287(16) 0.0403(18) 0.0336(17) 0.0045(14) 0.0105(13) 0.0003(13)
N1B 0.0224(16) 0.0201(16) 0.0227(16) 0.0044(13) 0.0038(13) -0.0029(12)
N2B 0.0297(18) 0.0208(16) 0.0224(16) 0.0038(13) 0.0051(14) -0.0012(13)
N3B 0.0210(16) 0.0204(16) 0.0245(16) 0.0054(13) 0.0014(13) 0.0004(12)
N4B 0.0195(15) 0.0165(15) 0.0253(16) 0.0059(13) 0.0015(12) -0.0016(12)
C1B 0.0250(19) 0.027(2) 0.0202(18) 0.0066(15) 0.0036(15) -0.0016(15)
C2B 0.026(2) 0.028(2) 0.0218(19) 0.0011(16) 0.0031(15) 0.0001(16)
C3B 0.0231(19) 0.0223(19) 0.0233(19) 0.0024(15) 0.0014(15) 0.0017(15)
C4B 0.0183(17) 0.0216(18) 0.0212(18) 0.0046(14) 0.0011(14) -0.0007(14)
C5B 0.0207(18) 0.0206(18) 0.0206(18) 0.0060(14) 0.0022(14) 0.0010(14)
C6B 0.0218(18) 0.0184(17) 0.0206(18) 0.0048(14) 0.0031(14) 0.0007(14)
C7B 0.0218(18) 0.0202(18) 0.0216(18) 0.0063(14) 0.0036(14) 0.0028(14)
C8B 0.027(2) 0.028(2) 0.0197(18) 0.0072(16) 0.0061(15) 0.0012(16)
C9B 0.037(2) 0.026(2) 0.0206(19) 0.0045(16) 0.0070(17) -0.0016(17)
C10B 0.037(2) 0.0202(19) 0.023(2) 0.0038(15) 0.0055(17) -0.0036(16)
C11B 0.0171(17) 0.0178(17) 0.0241(18) 0.0040(14) 0.0033(14) -0.0001(13)
C12B 0.0190(17) 0.0202(18) 0.0244(19) 0.0102(15) 0.0035(14) 0.0013(14)
C13B 0.0183(17) 0.0184(17) 0.0258(19) 0.0062(15) 0.0004(14) 0.0010(14)
C14B 0.0212(18) 0.0188(18) 0.029(2) 0.0065(15) 0.0021(15) 0.0007(14)
C15B 0.028(2) 0.025(2) 0.032(2) 0.0031(17) 0.0048(17) -0.0011(16)
C16B 0.043(3) 0.020(2) 0.040(3) 0.0002(18) 0.001(2) -0.0014(18)
C17B 0.040(3) 0.023(2) 0.047(3) 0.013(2) 0.008(2) -0.0041(18)
C18B 0.031(2) 0.029(2) 0.037(2) 0.0114(19) 0.0054(18) -0.0009(17)
C19B 0.025(2) 0.024(2) 0.030(2) 0.0072(16) 0.0041(16) 0.0013(15)
C20B 0.055(4) 0.079(5) 0.045(3) 0.001(3) 0.012(3) 0.035(3)
C21B 0.083(5) 0.137(8) 0.054(4) 0.002(5) 0.012(4) 0.074(6)
C22B 0.104(6) 0.161(8) 0.061(4) -0.004(4) -0.001(4) 0.080(6)
C23B 0.036(2) 0.039(3) 0.033(2) 0.006(2) 0.0022(19) 0.005(2)
C24B 0.035(2) 0.022(2) 0.034(2) 0.0072(17) 0.0021(18) -0.0039(17)
C25B 0.045(3) 0.030(2) 0.033(2) 0.0123(19) 0.002(2) -0.001(2)
C26B 0.050(3) 0.028(2) 0.026(2) 0.0116(18) -0.002(2) 0.000(2)
C27B 0.084(5) 0.062(4) 0.034(3) 0.016(3) 0.004(3) 0.022(4)
C28B 0.063(4) 0.059(4) 0.064(4) 0.033(3) 0.009(3) -0.015(3)
C29B 0.066(4) 0.045(3) 0.076(5) 0.022(3) -0.002(4) -0.022(3)
C30B 0.062(3) 0.060(3) 0.064(3) 0.023(2) 0.010(2) -0.008(2)
C31B 0.043(3) 0.027(2) 0.037(3) 0.0063(19) 0.008(2) -0.0108(19)
C32B 0.033(2) 0.022(2) 0.034(2) 0.0051(17) 0.0067(18) -0.0020(16)
C33B 0.034(2) 0.022(2) 0.029(2) 0.0002(16) 0.0025(17) -0.0046(17)
C34B 0.034(2) 0.0224(19) 0.025(2) -0.0003(16) 0.0024(17) 0.0029(16)
C35B 0.039(2) 0.024(2) 0.029(2) -0.0015(17) 0.0008(18) -0.0002(18)
C36B 0.136(8) 0.057(4) 0.055(4) 0.019(3) 0.047(5) 0.016(5)
C37B 0.118(7) 0.038(3) 0.058(4) 0.013(3) 0.056(4) 0.011(4)
C38B 0.224(8) 0.063(3) 0.079(3) 0.005(2) 0.087(4) -0.021(4)
C39B 0.064(4) 0.023(2) 0.050(3) 0.001(2) 0.032(3) 0.000(2)
C40B 0.056(3) 0.022(2) 0.037(3) 0.0000(18) 0.021(2) -0.004(2)
C41B 0.037(3) 0.033(2) 0.052(3) 0.000(2) 0.024(2) -0.006(2)
C42B 0.031(2) 0.033(2) 0.040(3) -0.008(2) 0.011(2) -0.0044(18)
C43B 0.035(3) 0.044(3) 0.053(3) -0.011(2) 0.014(2) 0.006(2)
F1B 0.126(5) 0.276(9) 0.077(3) 0.124(5) 0.051(3) 0.082(5)
F2B 0.121(4) 0.077(3) 0.042(2) 0.0283(19) -0.001(2) 0.042(3)
F3B 0.232(8) 0.087(4) 0.050(3) -0.009(2) -0.064(4) 0.044(4)
F4B 0.064(2) 0.0400(17) 0.0428(17) 0.0100(14) -0.0013(15) 0.0172(15)
F5B 0.074(2) 0.0401(18) 0.0430(18) 0.0042(14) -0.0157(16) -0.0180(16)
F6B 0.060(2) 0.102(3) 0.0291(16) 0.0035(17) 0.0117(15) 0.027(2)
F7B 0.0406(18) 0.067(2) 0.058(2) 0.0034(17) 0.0092(15) 0.0205(16)
F8B 0.0301(16) 0.068(2) 0.079(3) -0.0108(19) 0.0176(16) 0.0044(15)
F9B 0.0478(19) 0.072(2) 0.060(2) -0.0332(19) -0.0088(16) 0.0206(18)
Eu3 0.02553(10) 0.02013(9) 0.02844(11) 0.00785(8) 0.00493(8) 0.00606(7)
S1C 0.0456(9) 0.0373(8) 0.0528(10) 0.0006(6) -0.0017(7) -0.0008(6)
S2C 0.0659(10) 0.0302(7) 0.0421(8) 0.0116(5) 0.0211(7) 0.0051(6)
S3C 0.0345(7) 0.0281(6) 0.0469(8) 0.0097(5) 0.0094(5) 0.0079(5)
C1SC 0.0456(9) 0.0373(8) 0.0528(10) 0.0006(6) -0.0017(7) -0.0008(6)
C2SC 0.0659(10) 0.0302(7) 0.0421(8) 0.0116(5) 0.0211(7) 0.0051(6)
C3SC 0.0345(7) 0.0281(6) 0.0469(8) 0.0097(5) 0.0094(5) 0.0079(5)
S22C 0.048(3) 0.065(3) 0.058(3) 0.002(2) 0.011(2) 0.012(2)
S30C 0.056(3) 0.056(3) 0.045(3) 0.009(2) 0.014(2) 0.008(3)
S38C 0.050(3) 0.041(3) 0.057(3) 0.011(2) 0.014(2) 0.006(2)
O1C 0.0375(17) 0.0268(15) 0.0323(16) 0.0079(13) 0.0001(13) 0.0064(13)
O2C 0.0315(16) 0.0254(15) 0.0368(17) 0.0087(13) 0.0019(13) 0.0087(12)
O3C 0.0402(18) 0.0248(15) 0.0278(15) 0.0069(12) 0.0072(13) 0.0075(13)
O4C 0.0351(17) 0.0225(15) 0.0423(18) 0.0069(13) 0.0125(14) 0.0061(12)
O5C 0.0269(15) 0.0256(15) 0.0319(16) 0.0061(12) 0.0080(12) 0.0066(12)
O6C 0.0273(15) 0.0302(16) 0.0395(17) 0.0160(13) 0.0092(13) 0.0103(12)
N1C 0.0212(16) 0.0195(16) 0.0335(18) 0.0091(14) 0.0062(14) 0.0063(13)
N2C 0.0224(16) 0.0230(16) 0.0288(18) 0.0062(14) 0.0037(13) 0.0033(13)
N3C 0.0212(16) 0.0249(17) 0.0327(19) 0.0065(14) 0.0062(14) 0.0087(13)
N4C 0.0177(15) 0.0266(17) 0.0295(18) 0.0095(14) 0.0059(13) 0.0077(13)
C1C 0.0231(19) 0.0220(19) 0.040(2) 0.0101(17) 0.0088(17) 0.0065(15)
C2C 0.026(2) 0.0201(19) 0.042(2) 0.0018(17) 0.0116(18) 0.0063(15)
C3C 0.0223(19) 0.025(2) 0.034(2) 0.0046(17) 0.0080(16) 0.0078(15)
C4C 0.0167(17) 0.0238(19) 0.031(2) 0.0084(16) 0.0075(15) 0.0083(14)
C5C 0.0148(17) 0.0212(18) 0.033(2) 0.0076(16) 0.0050(15) 0.0074(14)
C6C 0.0161(17) 0.0222(18) 0.031(2) 0.0091(16) 0.0042(15) 0.0054(14)
C7C 0.0152(17) 0.0261(19) 0.032(2) 0.0104(16) 0.0058(15) 0.0053(14)
C8C 0.0204(19) 0.025(2) 0.035(2) 0.0090(17) 0.0055(16) 0.0021(15)
C9C 0.029(2) 0.024(2) 0.032(2) 0.0030(17) 0.0047(17) -0.0010(16)
C10C 0.031(2) 0.028(2) 0.028(2) 0.0052(17) 0.0057(17) 0.0015(17)
C11C 0.0172(17) 0.0253(19) 0.029(2) 0.0066(16) 0.0044(15) 0.0077(15)
C12C 0.0175(17) 0.0246(19) 0.032(2) 0.0110(16) 0.0067(15) 0.0082(14)
C13C 0.0202(18) 0.029(2) 0.030(2) 0.0098(17) 0.0074(15) 0.0118(15)
C14C 0.0181(18) 0.030(2) 0.031(2) 0.0082(17) 0.0053(15) 0.0110(15)
C15C 0.024(2) 0.029(2) 0.036(2) 0.0062(18) 0.0048(17) 0.0094(17)
C16C 0.033(2) 0.039(3) 0.033(2) 0.0057(19) 0.0056(19) 0.013(2)
C17C 0.034(2) 0.042(3) 0.030(2) 0.0141(19) 0.0101(18) 0.017(2)
C18C 0.026(2) 0.035(2) 0.039(2) 0.015(2) 0.0085(18) 0.0096(18)
C19C 0.025(2) 0.029(2) 0.033(2) 0.0081(17) 0.0049(17) 0.0097(16)
C20C 0.048(3) 0.059(4) 0.061(4) -0.013(3) -0.008(3) -0.010(3)
C21C 0.045(3) 0.080(5) 0.049(4) 0.002(3) -0.005(3) 0.014(3)
C22C 0.048(3) 0.065(3) 0.058(3) 0.002(2) 0.011(2) 0.012(2)
C23C 0.030(2) 0.036(2) 0.037(2) 0.003(2) 0.0042(19) 0.0058(19)
C24C 0.029(2) 0.039(2) 0.027(2) 0.0074(18) 0.0085(17) 0.0142(18)
C25C 0.035(2) 0.039(3) 0.033(2) 0.014(2) 0.0075(19) 0.014(2)
C26C 0.031(2) 0.028(2) 0.031(2) 0.0115(17) 0.0118(17) 0.0135(17)
C27C 0.046(3) 0.031(2) 0.055(3) 0.016(2) 0.004(2) 0.015(2)
C28C 0.059(4) 0.046(3) 0.034(3) 0.010(2) 0.014(2) -0.006(3)
C29C 0.055(3) 0.052(3) 0.043(3) 0.009(3) 0.019(3) 0.001(3)
C30C 0.056(3) 0.056(3) 0.045(3) 0.009(2) 0.014(2) 0.008(3)
C31C 0.050(3) 0.029(2) 0.025(2) 0.0081(18) 0.0065(19) 0.005(2)
C32C 0.043(3) 0.026(2) 0.022(2) 0.0061(16) 0.0040(18) 0.0061(18)
C33C 0.049(3) 0.026(2) 0.024(2) 0.0033(17) 0.0094(19) 0.0079(19)
C34C 0.035(2) 0.0190(18) 0.025(2) 0.0028(15) -0.0027(17) 0.0047(16)
C35C 0.047(3) 0.024(2) 0.027(2) -0.0007(17) 0.0029(19) 0.0018(19)
C36C 0.048(3) 0.026(2) 0.064(4) 0.013(2) 0.014(3) 0.004(2)
C37C 0.038(3) 0.039(3) 0.075(4) 0.014(3) 0.014(3) -0.001(2)
C38C 0.050(3) 0.041(3) 0.057(3) 0.011(2) 0.014(2) 0.006(2)
C39C 0.030(2) 0.030(2) 0.032(2) 0.0098(18) 0.0080(18) 0.0079(17)
C40C 0.031(2) 0.027(2) 0.0203(18) 0.0051(16) 0.0061(16) 0.0060(17)
C41C 0.027(2) 0.030(2) 0.025(2) 0.0050(16) 0.0086(16) 0.0077(16)
C42C 0.027(2) 0.029(2) 0.0199(18) 0.0043(16) 0.0024(15) 0.0091(16)
C43C 0.029(2) 0.030(2) 0.027(2) 0.0055(17) 0.0029(17) 0.0080(17)
F1C 0.062(2) 0.044(2) 0.144(4) 0.049(2) 0.019(3) 0.0057(18)
F2C 0.092(3) 0.0426(19) 0.065(2) 0.0250(17) -0.009(2) 0.0248(19)
F3C 0.109(3) 0.0424(19) 0.062(2) 0.0008(17) 0.010(2) 0.040(2)
F4C 0.089(3) 0.0255(14) 0.0392(17) 0.0085(12) 0.0011(16) 0.0178(15)
F5C 0.142(4) 0.0260(15) 0.0402(18) -0.0023(13) 0.037(2) 0.0064(19)
F6C 0.049(2) 0.0290(17) 0.151(4) 0.007(2) 0.008(2) -0.0032(15)
F7C 0.0309(13) 0.0363(14) 0.0357(14) 0.0155(11) 0.0038(11) 0.0104(11)
F8C 0.0332(14) 0.0450(16) 0.0428(16) 0.0126(13) 0.0159(12) 0.0186(12)
F9C 0.0529(19) 0.0372(16) 0.0487(18) -0.0134(14) -0.0141(15) 0.0184(14)
Eu4 0.02440(10) 0.02309(10) 0.03209(11) 0.00783(8) 0.00369(8) 0.00194(8)
S1D 0.048(2) 0.093(3) 0.0425(19) -0.0046(18) 0.0083(14) 0.0144(19)
S2D 0.0877(15) 0.0440(10) 0.0488(10) 0.0098(7) 0.0226(9) -0.0223(9)
S3D 0.0424(10) 0.0339(9) 0.0396(10) 0.0080(7) 0.0032(7) 0.0085(7)
C1SD 0.048(2) 0.093(3) 0.0425(19) -0.0046(18) 0.0083(14) 0.0144(19)
C2SD 0.0877(15) 0.0440(10) 0.0488(10) 0.0098(7) 0.0226(9) -0.0223(9)
C3SD 0.0424(10) 0.0339(9) 0.0396(10) 0.0080(7) 0.0032(7) 0.0085(7)
S22D 0.0436(9) 0.0322(8) 0.0427(9) 0.0112(6) 0.0162(7) 0.0127(6)
S30D 0.095(4) 0.038(2) 0.086(4) 0.018(2) 0.007(3) 0.000(2)
S38D 0.0406(14) 0.0583(17) 0.0542(17) 0.0228(13) 0.0157(12) 0.0025(12)
O1D 0.0359(17) 0.0240(15) 0.0387(18) 0.0088(13) 0.0082(14) 0.0069(13)
O2D 0.0359(17) 0.0270(16) 0.0402(18) 0.0128(14) 0.0086(14) 0.0086(13)
O3D 0.0349(18) 0.0279(16) 0.047(2) 0.0053(14) 0.0091(15) -0.0034(13)
O4D 0.0333(18) 0.045(2) 0.0403(19) 0.0089(16) 0.0003(15) 0.0001(15)
O5D 0.0293(16) 0.0332(17) 0.0332(17) 0.0093(13) 0.0053(13) 0.0052(13)
O6D 0.0227(15) 0.0343(17) 0.0423(18) 0.0162(14) 0.0069(13) 0.0033(12)
N1D 0.0200(16) 0.0257(17) 0.0255(17) 0.0090(13) 0.0055(13) 0.0043(13)
N2D 0.0254(17) 0.0205(16) 0.0268(17) 0.0048(13) 0.0065(14) 0.0046(13)
N3D 0.0183(15) 0.0245(16) 0.0226(16) 0.0046(13) 0.0027(12) 0.0057(12)
N4D 0.0186(15) 0.0200(15) 0.0247(16) 0.0032(13) 0.0041(12) 0.0038(12)
C1D 0.0203(18) 0.029(2) 0.0256(19) 0.0105(16) 0.0047(15) 0.0046(15)
C2D 0.0199(19) 0.036(2) 0.0238(19) 0.0060(17) 0.0042(15) 0.0068(16)
C3D 0.0162(17) 0.029(2) 0.0245(19) 0.0025(16) 0.0017(14) 0.0048(15)
C4D 0.0154(17) 0.0234(18) 0.0237(18) 0.0055(15) 0.0023(14) 0.0061(14)
C5D 0.0174(17) 0.0238(19) 0.0240(19) 0.0048(15) 0.0039(14) 0.0050(14)
C6D 0.0195(17) 0.0201(18) 0.0244(19) 0.0055(15) 0.0051(14) 0.0054(14)
C7D 0.0181(17) 0.0211(18) 0.0238(18) 0.0048(15) 0.0058(14) 0.0079(14)
C8D 0.025(2) 0.025(2) 0.028(2) 0.0078(16) 0.0074(16) 0.0072(16)
C9D 0.036(2) 0.031(2) 0.026(2) 0.0019(17) 0.0088(18) 0.0055(18)
C10D 0.032(2) 0.0220(19) 0.032(2) 0.0023(17) 0.0088(18) 0.0019(16)
C11D 0.0168(17) 0.0242(19) 0.0232(18) 0.0043(15) 0.0027(14) 0.0069(14)
C12D 0.0164(17) 0.0223(18) 0.0256(19) 0.0054(15) 0.0034(14) 0.0067(14)
C13D 0.0189(18) 0.0236(19) 0.0240(19) 0.0046(15) 0.0035(14) 0.0065(14)
C14D 0.0176(17) 0.0223(18) 0.0268(19) 0.0054(15) 0.0026(14) 0.0050(14)
C15D 0.032(2) 0.028(2) 0.025(2) 0.0042(17) 0.0048(17) 0.0020(17)
C16D 0.043(3) 0.027(2) 0.034(2) -0.0016(18) 0.004(2) -0.0020(19)
C17D 0.033(2) 0.026(2) 0.040(3) 0.0070(19) 0.0044(19) -0.0005(18)
C18D 0.028(2) 0.030(2) 0.031(2) 0.0125(18) 0.0067(17) 0.0045(17)
C19D 0.0220(19) 0.027(2) 0.027(2) 0.0042(16) 0.0064(15) 0.0066(15)
C20D 0.049(3) 0.049(3) 0.040(3) 0.009(2) 0.014(2) 0.017(2)
C21D 0.050(3) 0.044(3) 0.056(3) 0.005(3) 0.015(3) 0.020(3)
C22D 0.0436(9) 0.0322(8) 0.0427(9) 0.0112(6) 0.0162(7) 0.0127(6)
C23D 0.031(2) 0.027(2) 0.038(2) 0.0054(18) 0.0046(19) 0.0065(17)
C24D 0.029(2) 0.026(2) 0.036(2) 0.0071(18) 0.0067(18) 0.0017(17)
C25D 0.047(3) 0.030(2) 0.044(3) 0.014(2) 0.012(2) 0.013(2)
C26D 0.031(2) 0.029(2) 0.040(3) 0.0126(19) 0.0047(19) 0.0033(18)
C27D 0.047(3) 0.042(3) 0.041(3) 0.019(2) 0.011(2) 0.017(2)
C28D 0.086(6) 0.049(4) 0.110(7) 0.032(4) 0.047(5) -0.005(4)
C29D 0.058(4) 0.037(3) 0.122(7) 0.025(4) -0.001(4) -0.005(3)
C30D 0.095(4) 0.038(2) 0.086(4) 0.018(2) 0.007(3) 0.000(2)
C31D 0.043(3) 0.028(2) 0.057(3) 0.007(2) 0.014(2) 0.001(2)
C32D 0.030(2) 0.021(2) 0.051(3) -0.0024(19) 0.010(2) 0.0005(17)
C33D 0.046(3) 0.032(3) 0.043(3) -0.007(2) 0.001(2) 0.000(2)
C34D 0.036(2) 0.035(2) 0.035(2) -0.001(2) 0.005(2) 0.011(2)
C35D 0.052(3) 0.045(3) 0.035(3) -0.008(2) -0.001(2) 0.007(2)
C36D 0.165(9) 0.032(3) 0.035(3) 0.013(2) 0.018(4) 0.020(4)
C37D 0.103(6) 0.050(4) 0.082(5) 0.019(4) 0.059(5) 0.002(4)
C38D 0.0406(14) 0.0583(17) 0.0542(17) 0.0228(13) 0.0157(12) 0.0025(12)
C39D 0.049(3) 0.025(2) 0.033(2) 0.0082(18) 0.014(2) 0.0063(19)
C40D 0.034(2) 0.023(2) 0.034(2) 0.0077(17) 0.0102(18) 0.0038(17)
C41D 0.023(2) 0.032(2) 0.039(2) 0.0062(19) 0.0079(18) 0.0029(17)
C42D 0.024(2) 0.023(2) 0.040(2) 0.0088(17) 0.0046(17) 0.0030(16)
C43D 0.023(2) 0.034(2) 0.037(2) 0.0083(19) 0.0034(18) 0.0032(17)
F1D 0.091(3) 0.058(2) 0.074(3) 0.031(2) 0.022(2) -0.016(2)
F2D 0.060(2) 0.106(3) 0.061(2) 0.050(2) 0.0184(18) 0.042(2)
F3D 0.099(3) 0.069(2) 0.047(2) 0.0290(18) 0.032(2) 0.042(2)
F4D 0.349(11) 0.085(4) 0.029(2) 0.020(2) -0.057(4) -0.071(5)
F5D 0.102(5) 0.369(13) 0.049(3) 0.051(5) 0.011(3) 0.082(6)
F6D 0.221(7) 0.137(5) 0.039(2) 0.014(3) 0.021(3) 0.113(5)
F7D 0.0347(14) 0.0303(13) 0.0391(15) 0.0091(11) 0.0054(11) 0.0082(11)
F8D 0.0212(13) 0.063(2) 0.070(2) 0.0339(18) 0.0047(13) 0.0030(13)
F9D 0.0490(18) 0.0475(18) 0.0398(16) -0.0066(14) -0.0046(13) 0.0213(14)
C1S 0.122(10) 0.171(14) 0.140(12) -0.061(10) 0.037(9) -0.032(10)
C2S 0.26(2) 0.116(10) 0.240(19) 0.046(11) 0.186(17) 0.102(12)
C3S 0.127(12) 0.224(19) 0.135(13) 0.007(12) -0.010(10) 0.063(13)
C4S 0.112(11) 0.27(2) 0.098(9) 0.077(12) 0.024(8) 0.008(12)
C5S 0.123(10) 0.090(8) 0.232(18) 0.032(10) 0.105(12) 0.013(7)
C1T 0.042(3) 0.047(3) 0.041(3) 0.009(2) 0.008(2) 0.001(2)
C2T 0.050(3) 0.043(3) 0.038(3) 0.012(2) 0.011(2) -0.003(2)
C3T 0.044(3) 0.054(3) 0.036(3) 0.009(2) 0.014(2) 0.002(2)
C4T 0.044(3) 0.048(3) 0.036(3) 0.010(2) 0.013(2) 0.006(2)
C5T 0.058(4) 0.054(3) 0.049(3) 0.013(3) 0.018(3) 0.014(3)
C1U 0.069(6) 0.132(10) 0.228(16) 0.088(10) 0.037(8) 0.010(6)
C2U 0.078(6) 0.114(8) 0.096(7) 0.049(6) 0.020(5) 0.016(5)
C3U 0.055(4) 0.043(3) 0.068(4) 0.010(3) -0.006(3) 0.006(3)
C4U 0.057(4) 0.048(3) 0.060(4) 0.009(3) 0.001(3) 0.014(3)
C5U 0.078(5) 0.085(6) 0.067(5) 0.006(4) 0.018(4) 0.017(4)
C1V 0.101(7) 0.145(10) 0.092(7) 0.049(7) -0.009(6) -0.056(7)
C2V 0.099(7) 0.144(10) 0.128(9) 0.090(8) -0.055(7) -0.063(7)
C3V 0.064(4) 0.050(3) 0.054(4) 0.005(3) -0.002(3) 0.007(3)
C4V 0.101(7) 0.108(8) 0.078(6) 0.013(5) 0.013(5) 0.020(6)
C5V 0.165(12) 0.115(9) 0.099(8) 0.063(7) -0.018(7) -0.009(8)
C1W 0.102(8) 0.201(14) 0.086(7) -0.010(8) 0.028(6) 0.064(9)
C2W 0.098(9) 0.134(11) 0.30(2) 0.136(14) -0.015(11) -0.008(8)
C3W 0.064(5) 0.135(9) 0.078(6) -0.020(6) 0.003(4) 0.037(6)
C4W 0.097(10) 0.138(13) 0.43(3) 0.161(17) 0.051(15) 0.023(9)
C5W 0.094(9) 0.188(15) 0.197(16) 0.006(12) 0.056(10) 0.019(9)
C1X 0.121(7) 0.88(4) 0.150(7) 0.119(17) 0.039(6) 0.123(13)
C2X 0.121(7) 0.88(4) 0.150(7) 0.119(17) 0.039(6) 0.123(13)
C3X 0.121(7) 0.88(4) 0.150(7) 0.119(17) 0.039(6) 0.123(13)
C4X 0.121(7) 0.88(4) 0.150(7) 0.119(17) 0.039(6) 0.123(13)
C5X 0.121(7) 0.88(4) 0.150(7) 0.119(17) 0.039(6) 0.123(13)

loop_
_atom_type_symbol
_atom_type_description
_atom_type_scat_dispersion_real
_atom_type_scat_dispersion_imag
_atom_type_scat_source
C C 0.0033 0.0016 'International Tables Vol C Tables 4.2.6.8 and 6.1.1.4'
H H 0.0000 0.0000 'International Tables Vol C Tables 4.2.6.8 and 6.1.1.4'
N N 0.0061 0.0033 'International Tables Vol C Tables 4.2.6.8 and 6.1.1.4'
O O 0.0106 0.0060 'International Tables Vol C Tables 4.2.6.8 and 6.1.1.4'
F F 0.0171 0.0103 'International Tables Vol C Tables 4.2.6.8 and 6.1.1.4'
S S 0.1246 0.1234 'International Tables Vol C Tables 4.2.6.8 and 6.1.1.4'
Eu Eu -0.1578 3.6682 'International Tables Vol C Tables 4.2.6.8 and 6.1.1.4'

loop_
_geom_angle_atom_site_label_1
_geom_angle_atom_site_label_2
_geom_angle_atom_site_label_3
_geom_angle
O4A Eu1 O1A 76.90(12)
O4A Eu1 O2A 136.53(12)
O1A Eu1 O2A 71.06(11)
O4A Eu1 O3A 71.44(10)
O1A Eu1 O3A 90.34(11)
O2A Eu1 O3A 80.04(11)
O4A Eu1 O6A 74.24(12)
O1A Eu1 O6A 147.94(11)
O2A Eu1 O6A 140.91(11)
O3A Eu1 O6A 93.45(11)
O4A Eu1 O5A 126.21(11)
O1A Eu1 O5A 141.22(10)
O2A Eu1 O5A 71.81(11)
O3A Eu1 O5A 72.57(10)
O6A Eu1 O5A 69.48(10)
O4A Eu1 N1A 134.89(11)
O1A Eu1 N1A 105.13(11)
O2A Eu1 N1A 82.50(11)
O3A Eu1 N1A 151.44(11)
O6A Eu1 N1A 86.01(11)
O5A Eu1 N1A 80.60(10)
O4A Eu1 N2A 74.62(11)
O1A Eu1 N2A 73.23(11)
O2A Eu1 N2A 120.96(11)
O3A Eu1 N2A 144.87(11)
O6A Eu1 N2A 85.85(11)
O5A Eu1 N2A 137.93(10)
N1A Eu1 N2A 63.64(11)
C20A S1A C23A 91.2(3)
C28A S2A C31A 91.7(3)
C36A S3A C39A 91.2(2)
C24A O1A Eu1 135.4(3)
C26A O2A Eu1 131.0(3)
C32A O3A Eu1 136.6(3)
C34A O4A Eu1 134.8(3)
C40A O5A Eu1 125.6(3)
C42A O6A Eu1 121.0(3)
C1A N1A C5A 118.2(4)
C1A N1A Eu1 120.7(3)
C5A N1A Eu1 120.9(3)
C10A N2A C6A 118.7(3)
C10A N2A Eu1 121.4(3)
C6A N2A Eu1 119.9(3)
C13A N3A C11A 104.6(4)
C13A N4A C12A 106.3(3)
N1A C1A C2A 123.2(4)
N1A C1A H1A 118.4
C2A C1A H1A 118.4
C3A C2A C1A 119.2(4)
C3A C2A H2A 120.4
C1A C2A H2A 120.4
C2A C3A C4A 118.8(4)
C2A C3A H3A 120.6
C4A C3A H3A 120.6
C3A C4A C5A 118.7(4)
C3A C4A C11A 123.7(4)
C5A C4A C11A 117.5(4)
N1A C5A C4A 121.8(4)
N1A C5A C6A 117.3(4)
C4A C5A C6A 120.9(3)
N2A C6A C7A 121.6(4)
N2A C6A C5A 117.6(3)
C7A C6A C5A 120.7(4)
C8A C7A C12A 125.5(4)
C8A C7A C6A 118.3(4)
C12A C7A C6A 116.2(4)
C9A C8A C7A 118.8(4)
C9A C8A H8A 120.6
C7A C8A H8A 120.6
C8A C9A C10A 119.3(4)
C8A C9A H9A 120.3
C10A C9A H9A 120.3
N2A C10A C9A 123.1(4)
N2A C10A H10A 118.4
C9A C10A H10A 118.4
N3A C11A C12A 111.5(4)
N3A C11A C4A 128.0(4)
C12A C11A C4A 120.4(4)
C11A C12A N4A 105.2(4)
C11A C12A C7A 124.1(4)
N4A C12A C7A 130.7(4)
N3A C13A N4A 112.3(4)
N3A C13A C14A 124.0(4)
N4A C13A C14A 123.6(4)
C19A C14A C15A 119.2(4)
C19A C14A C13A 122.3(4)
C15A C14A C13A 118.5(4)
C16A C15A C14A 120.0(4)
C16A C15A H15A 120.0
C14A C15A H15A 120.0
C15A C16A C17A 120.3(4)
C15A C16A H16A 119.8
C17A C16A H16A 119.8
C18A C17A C16A 119.7(4)
C18A C17A H17A 120.1
C16A C17A H17A 120.1
C17A C18A C19A 120.3(4)
C17A C18A H18A 119.8
C19A C18A H18A 119.8
C18A C19A C14A 120.5(4)
C18A C19A H19A 119.8
C14A C19A H19A 119.8
C21A C20A S1A 114.3(5)
C21A C20A H20A 122.9
S1A C20A H20A 122.9
C20A C21A H21A 122.0
C24A C23A S1A 117.1(4)
O1A C24A C25A 123.8(4)
O1A C24A C23A 116.7(4)
C25A C24A C23A 119.5(4)
C26A C25A C24A 120.6(4)
C26A C25A H25A 119.7
C24A C25A H25A 119.7
O2A C26A C25A 129.0(4)
O2A C26A C27A 112.6(4)
C25A C26A C27A 118.3(4)
F3A C27A F1A 106.9(6)
F3A C27A F2A 106.3(5)
F1A C27A F2A 105.4(5)
F3A C27A C26A 112.1(5)
F1A C27A C26A 112.0(5)
F2A C27A C26A 113.7(5)
C29A C28A S2A 112.9(4)
C29A C28A H28A 123.6
S2A C28A H28A 123.6
C28A C29A H29A 123.1
C32A C31A S2A 118.3(3)
O3A C32A C33A 123.9(4)
O3A C32A C31A 117.4(4)
C33A C32A C31A 118.6(4)
C34A C33A C32A 121.5(4)
C34A C33A H33A 119.2
C32A C33A H33A 119.2
O4A C34A C33A 128.9(4)
O4A C34A C35A 112.5(4)
C33A C34A C35A 118.6(4)
F6A C35A F4A 107.6(5)
F6A C35A F5A 104.8(5)
F4A C35A F5A 105.4(5)
F6A C35A C34A 110.7(4)
F4A C35A C34A 113.3(4)
F5A C35A C34A 114.5(4)
C37A C36A S3A 114.3(4)
C37A C36A H36A 122.8
S3A C36A H36A 122.8
C36A C37A H37A 122.3
C40A C39A S3A 118.0(3)
O5A C40A C41A 124.2(4)
O5A C40A C39A 117.7(4)
C41A C40A C39A 118.1(4)
C42A C41A C40A 121.4(4)
C42A C41A H41A 119.3
C40A C41A H41A 119.3
O6A C42A C41A 128.2(4)
O6A C42A C43A 113.3(4)
C41A C42A C43A 118.5(4)
F7A C43A F8A 106.9(4)
F7A C43A F9A 106.8(4)
F8A C43A F9A 107.9(4)
F7A C43A C42A 110.4(4)
F8A C43A C42A 113.7(4)
F9A C43A C42A 110.8(4)
O3B Eu2 O2B 86.78(12)
O3B Eu2 O4B 72.18(11)
O2B Eu2 O4B 142.32(12)
O3B Eu2 O1B 84.21(11)
O2B Eu2 O1B 70.98(11)
O4B Eu2 O1B 75.97(11)
O3B Eu2 O5B 74.38(11)
O2B Eu2 O5B 71.93(13)
O4B Eu2 O5B 128.01(12)
O1B Eu2 O5B 137.84(11)
O3B Eu2 O6B 90.59(12)
O2B Eu2 O6B 140.52(11)
O4B Eu2 O6B 72.27(12)
O1B Eu2 O6B 147.87(11)
O5B Eu2 O6B 69.46(12)
O3B Eu2 N2B 144.86(11)
O2B Eu2 N2B 112.23(12)
O4B Eu2 N2B 75.26(11)
O1B Eu2 N2B 75.35(11)
O5B Eu2 N2B 138.50(11)
O6B Eu2 N2B 91.87(11)
O3B Eu2 N1B 150.80(11)
O2B Eu2 N1B 82.50(11)
O4B Eu2 N1B 129.77(11)
O1B Eu2 N1B 117.23(11)
O5B Eu2 N1B 76.48(11)
O6B Eu2 N1B 80.90(11)
N2B Eu2 N1B 63.83(11)
C20B S1B C23B 92.5(3)
C28B S2B C31B 93.0(3)
C36B S3B C39B 91.1(4)
C24B O1B Eu2 138.6(3)
C26B O2B Eu2 134.8(3)
C32B O3B Eu2 138.3(3)
C34B O4B Eu2 134.1(3)
C40B O5B Eu2 129.8(3)
C42B O6B Eu2 120.6(3)
C1B N1B C5B 118.4(3)
C1B N1B Eu2 122.0(3)
C5B N1B Eu2 119.2(3)
C10B N2B C6B 118.2(3)
C10B N2B Eu2 120.9(3)
C6B N2B Eu2 120.7(3)
C13B N3B C11B 104.2(3)
C12B N4B C13B 105.7(3)
N1B C1B C2B 123.1(4)
N1B C1B H1B 118.5
C2B C1B H1B 118.5
C3B C2B C1B 119.3(4)
C3B C2B H2B 120.4
C1B C2B H2B 120.4
C2B C3B C4B 119.0(4)
C2B C3B H3B 120.5
C4B C3B H3B 120.5
C3B C4B C5B 118.4(4)
C3B C4B C11B 123.8(4)
C5B C4B C11B 117.7(3)
N1B C5B C4B 121.7(4)
N1B C5B C6B 117.8(3)
C4B C5B C6B 120.5(3)
N2B C6B C7B 121.8(4)
N2B C6B C5B 117.0(3)
C7B C6B C5B 121.1(3)
C8B C7B C6B 118.6(4)
C8B C7B C12B 124.9(4)
C6B C7B C12B 116.5(3)
C9B C8B C7B 119.2(4)
C9B C8B H8B 120.4
C7B C8B H8B 120.4
C8B C9B C10B 118.7(4)
C8B C9B H9B 120.7
C10B C9B H9B 120.7
N2B C10B C9B 123.4(4)
N2B C10B H10B 118.3
C9B C10B H10B 118.3
N3B C11B C12B 111.6(3)
N3B C11B C4B 127.4(4)
C12B C11B C4B 121.0(3)
C11B C12B N4B 105.8(3)
C11B C12B C7B 123.2(3)
N4B C12B C7B 131.0(4)
N3B C13B N4B 112.7(3)
N3B C13B C14B 123.9(4)
N4B C13B C14B 123.4(4)
C15B C14B C19B 119.4(4)
C15B C14B C13B 118.6(4)
C19B C14B C13B 122.0(4)
C16B C15B C14B 119.8(4)
C16B C15B H15B 120.1
C14B C15B H15B 120.1
C17B C16B C15B 120.2(4)
C17B C16B H16B 119.9
C15B C16B H16B 119.9
C18B C17B C16B 120.4(4)
C18B C17B H17B 119.8
C16B C17B H17B 119.8
C17B C18B C19B 120.0(4)
C17B C18B H18B 120.0
C19B C18B H18B 120.0
C18B C19B C14B 120.2(4)
C18B C19B H19B 119.9
C14B C19B H19B 119.9
C21B C20B S1B 111.0(5)
C21B C20B H20B 124.5
S1B C20B H20B 124.5
C20B C21B H21B 123.6
C24B C23B S1B 118.5(4)
O1B C24B C25B 123.6(5)
O1B C24B C23B 117.7(4)
C25B C24B C23B 118.6(4)
C26B C25B C24B 121.3(5)
C26B C25B H25B 119.3
C24B C25B H25B 119.3
O2B C26B C25B 128.9(4)
O2B C26B C27B 112.6(5)
C25B C26B C27B 118.4(5)
F3B C27B F2B 106.6(6)
F3B C27B F1B 107.2(7)
F2B C27B F1B 108.7(6)
F3B C27B C26B 110.5(5)
F2B C27B C26B 114.0(5)
F1B C27B C26B 109.6(6)
C29B C28B S2B 113.0(5)
C29B C28B H28B 123.5
S2B C28B H28B 123.5
C28B C29B H29B 122.0
C32B C31B S2B 118.6(3)
O3B C32B C33B 124.2(4)
O3B C32B C31B 115.8(4)
C33B C32B C31B 119.9(4)
C34B C33B C32B 122.3(4)
C34B C33B H33B 118.8
C32B C33B H33B 118.8
O4B C34B C33B 128.7(4)
O4B C34B C35B 113.0(4)
C33B C34B C35B 118.3(4)
F6B C35B F4B 105.5(4)
F6B C35B F5B 108.4(4)
F4B C35B F5B 106.1(4)
F6B C35B C34B 111.2(4)
F4B C35B C34B 110.8(4)
F5B C35B C34B 114.3(4)
C37B C36B S3B 114.8(6)
C37B C36B H36B 122.6
S3B C36B H36B 122.6
C36B C37B H37B 121.2
C40B C39B S3B 118.5(4)
O5B C40B C41B 123.7(5)
O5B C40B C39B 115.1(5)
C41B C40B C39B 121.2(5)
C42B C41B C40B 122.5(5)
C42B C41B H41B 118.8
C40B C41B H41B 118.8
O6B C42B C41B 127.1(5)
O6B C42B C43B 113.1(5)
C41B C42B C43B 119.8(5)
F8B C43B F7B 106.9(5)
F8B C43B F9B 106.6(4)
F7B C43B F9B 106.1(5)
F8B C43B C42B 114.1(5)
F7B C43B C42B 111.9(4)
F9B C43B C42B 110.7(4)
O2C Eu3 O3C 89.19(11)
O2C Eu3 O4C 141.16(12)
O3C Eu3 O4C 71.54(11)
O2C Eu3 O1C 71.27(11)
O3C Eu3 O1C 87.90(11)
O4C Eu3 O1C 74.54(11)
O2C Eu3 O5C 71.44(11)
O3C Eu3 O5C 73.32(11)
O4C Eu3 O5C 129.74(11)
O1C Eu3 O5C 138.17(10)
O2C Eu3 O6C 139.74(11)
O3C Eu3 O6C 87.06(11)
O4C Eu3 O6C 74.29(11)
O1C Eu3 O6C 148.42(11)
O5C Eu3 O6C 69.10(10)
O2C Eu3 N2C 114.77(11)
O3C Eu3 N2C 144.76(11)
O4C Eu3 N2C 73.79(11)
O1C Eu3 N2C 76.94(11)
O5C Eu3 N2C 137.07(11)
O6C Eu3 N2C 89.62(11)
O2C Eu3 N1C 81.81(11)
O3C Eu3 N1C 149.81(11)
O4C Eu3 N1C 130.60(11)
O1C Eu3 N1C 115.78(11)
O5C Eu3 N1C 76.50(10)
O6C Eu3 N1C 81.66(11)
N2C Eu3 N1C 63.42(11)
C23C S1C C20C 91.2(3)
C28C S2C C31C 92.1(3)
C36C S3C C39C 91.9(2)
C24C O1C Eu3 136.1(3)
C26C O2C Eu3 133.5(3)
C32C O3C Eu3 136.0(3)
C34C O4C Eu3 133.8(3)
C40C O5C Eu3 131.1(3)
C42C O6C Eu3 122.7(3)
C1C N1C C5C 118.1(4)
C1C N1C Eu3 121.8(3)
C5C N1C Eu3 119.5(3)
C10C N2C C6C 118.6(4)
C10C N2C Eu3 120.6(3)
C6C N2C Eu3 120.4(3)
C13C N3C C11C 104.5(4)
C13C N4C C12C 106.5(3)
N1C C1C C2C 123.4(4)
N1C C1C H1C 118.3
C2C C1C H1C 118.3
C3C C2C C1C 119.0(4)
C3C C2C H2C 120.5
C1C C2C H2C 120.5
C2C C3C C4C 118.7(4)
C2C C3C H3C 120.7
C4C C3C H3C 120.7
C3C C4C C5C 118.5(4)
C3C C4C C11C 123.4(4)
C5C C4C C11C 118.1(4)
N1C C5C C4C 122.2(4)
N1C C5C C6C 117.3(4)
C4C C5C C6C 120.5(4)
N2C C6C C7C 121.8(4)
N2C C6C C5C 117.4(3)
C7C C6C C5C 120.8(4)
C8C C7C C6C 118.2(4)
C8C C7C C12C 125.3(4)
C6C C7C C12C 116.5(4)
C9C C8C C7C 119.3(4)
C9C C8C H8C 120.4
C7C C8C H8C 120.4
C8C C9C C10C 119.2(4)
C8C C9C H9C 120.4
C10C C9C H9C 120.4
N2C C10C C9C 122.8(4)
N2C C10C H10C 118.6
C9C C10C H10C 118.6
C12C C11C N3C 110.7(4)
C12C C11C C4C 121.1(4)
N3C C11C C4C 128.2(4)
N4C C12C C11C 105.9(4)
N4C C12C C7C 131.2(4)
C11C C12C C7C 122.9(4)
N3C C13C N4C 112.6(4)
N3C C13C C14C 123.6(4)
N4C C13C C14C 123.9(4)
C15C C14C C19C 119.4(4)
C15C C14C C13C 118.8(4)
C19C C14C C13C 121.7(4)
C14C C15C C16C 120.3(4)
C14C C15C H15C 119.9
C16C C15C H15C 119.9
C17C C16C C15C 120.0(5)
C17C C16C H16C 120.0
C15C C16C H16C 120.0
C16C C17C C18C 119.9(4)
C16C C17C H17C 120.0
C18C C17C H17C 120.0
C19C C18C C17C 120.2(4)
C19C C18C H18C 119.9
C17C C18C H18C 119.9
C18C C19C C14C 120.2(4)
C18C C19C H19C 119.9
C14C C19C H19C 119.9
C21C C20C S1C 113.5(5)
C21C C20C H20C 123.3
S1C C20C H20C 123.3
C20C C21C H21C 122.7
C24C C23C S1C 118.5(4)
O1C C24C C25C 123.4(4)
O1C C24C C23C 116.8(4)
C25C C24C C23C 119.8(4)
C26C C25C C24C 121.7(4)
C26C C25C H25C 119.1
C24C C25C H25C 119.1
O2C C26C C25C 129.0(4)
O2C C26C C27C 112.3(4)
C25C C26C C27C 118.7(4)
F1C C27C F3C 107.5(5)
F1C C27C F2C 107.2(5)
F3C C27C F2C 106.3(4)
F1C C27C C26C 111.5(4)
F3C C27C C26C 110.8(4)
F2C C27C C26C 113.1(5)
C29C C28C S2C 112.2(4)
C29C C28C H28C 123.9
S2C C28C H28C 123.9
C28C C29C H29C 124.1
C32C C31C S2C 117.9(4)
O3C C32C C33C 123.3(4)
O3C C32C C31C 117.8(4)
C33C C32C C31C 118.9(4)
C34C C33C C32C 122.2(4)
C34C C33C H33C 118.9
C32C C33C H33C 118.9
O4C C34C C33C 128.4(4)
O4C C34C C35C 113.1(4)
C33C C34C C35C 118.5(4)
F6C C35C F5C 108.6(4)
F6C C35C F4C 106.2(4)
F5C C35C F4C 106.1(4)
F6C C35C C34C 111.2(4)
F5C C35C C34C 113.7(4)
F4C C35C C34C 110.6(4)
C37C C36C S3C 112.6(4)
C37C C36C H36C 123.7
S3C C36C H36C 123.7
C36C C37C H37C 123.9
C40C C39C S3C 118.5(3)
O5C C40C C41C 123.1(4)
O5C C40C C39C 117.8(4)
C41C C40C C39C 119.0(4)
C42C C41C C40C 121.2(4)
C42C C41C H41C 119.4
C40C C41C H41C 119.4
O6C C42C C41C 128.2(4)
O6C C42C C43C 113.0(4)
C41C C42C C43C 118.8(4)
F9C C43C F8C 108.0(4)
F9C C43C F7C 106.0(4)
F8C C43C F7C 106.7(3)
F9C C43C C42C 111.3(4)
F8C C43C C42C 114.1(4)
F7C C43C C42C 110.3(3)
O1D Eu4 O3D 89.51(12)
O1D Eu4 O2D 71.55(11)
O3D Eu4 O2D 78.42(12)
O1D Eu4 O4D 78.28(12)
O3D Eu4 O4D 70.95(12)
O2D Eu4 O4D 136.75(12)
O1D Eu4 O6D 148.71(11)
O3D Eu4 O6D 94.42(12)
O2D Eu4 O6D 139.61(11)
O4D Eu4 O6D 73.79(12)
O1D Eu4 O5D 141.19(11)
O3D Eu4 O5D 73.48(12)
O2D Eu4 O5D 70.98(11)
O4D Eu4 O5D 125.20(12)
O6D Eu4 O5D 68.90(11)
O1D Eu4 N1D 104.99(11)
O3D Eu4 N1D 151.96(12)
O2D Eu4 N1D 83.53(11)
O4D Eu4 N1D 134.88(12)
O6D Eu4 N1D 85.54(11)
O5D Eu4 N1D 80.45(11)
O1D Eu4 N2D 73.37(11)
O3D Eu4 N2D 144.23(12)
O2D Eu4 N2D 122.66(11)
O4D Eu4 N2D 74.87(12)
O6D Eu4 N2D 85.85(11)
O5D Eu4 N2D 137.78(11)
N1D Eu4 N2D 63.80(11)
C23D S1D C20D 101.3(4)
C28D S2D C31D 93.6(4)
C36D S3D C39D 96.7(4)
C24D O1D Eu4 135.6(3)
C26D O2D Eu4 128.3(3)
C32D O3D Eu4 138.2(3)
C34D O4D Eu4 135.4(3)
C40D O5D Eu4 126.5(3)
C42D O6D Eu4 121.1(3)
C1D N1D C5D 118.3(4)
C1D N1D Eu4 121.3(3)
C5D N1D Eu4 120.1(3)
C10D N2D C6D 118.4(4)
C10D N2D Eu4 121.2(3)
C6D N2D Eu4 120.3(3)
C13D N3D C11D 104.4(3)
C12D N4D C13D 105.9(3)
N1D C1D C2D 123.1(4)
N1D C1D H1D 118.4
C2D C1D H1D 118.4
C3D C2D C1D 119.1(4)
C3D C2D H2D 120.4
C1D C2D H2D 120.4
C2D C3D C4D 119.2(4)
C2D C3D H3D 120.4
C4D C3D H3D 120.4
C3D C4D C5D 118.7(4)
C3D C4D C11D 124.0(4)
C5D C4D C11D 117.3(4)
N1D C5D C4D 121.5(4)
N1D C5D C6D 117.7(3)
C4D C5D C6D 120.8(4)
N2D C6D C7D 121.7(4)
N2D C6D C5D 117.2(3)
C7D C6D C5D 121.1(4)
C8D C7D C6D 118.3(4)
C8D C7D C12D 125.4(4)
C6D C7D C12D 116.3(3)
C9D C8D C7D 118.5(4)
C9D C8D H8D 120.7
C7D C8D H8D 120.7
C8D C9D C10D 119.7(4)
C8D C9D H9D 120.2
C10D C9D H9D 120.1
N2D C10D C9D 123.2(4)
N2D C10D H10D 118.4
C9D C10D H10D 118.4
N3D C11D C12D 110.9(3)
N3D C11D C4D 127.9(4)
C12D C11D C4D 121.2(4)
N4D C12D C11D 106.1(3)
N4D C12D C7D 130.7(4)
C11D C12D C7D 123.3(4)
N3D C13D N4D 112.7(3)
N3D C13D C14D 123.4(4)
N4D C13D C14D 123.9(4)
C15D C14D C19D 119.3(4)
C15D C14D C13D 118.6(4)
C19D C14D C13D 122.1(4)
C16D C15D C14D 120.2(4)
C16D C15D H15D 119.9
C14D C15D H15D 119.9
C15D C16D C17D 120.6(4)
C15D C16D H16D 119.7
C17D C16D H16D 119.7
C18D C17D C16D 119.4(4)
C18D C17D H17D 120.3
C16D C17D H17D 120.3
C19D C18D C17D 120.4(4)
C19D C18D H18D 119.8
C17D C18D H18D 119.8
C18D C19D C14D 120.2(4)
C18D C19D H19D 119.9
C14D C19D H19D 119.9
C21D C20D S1D 116.2(5)
C21D C20D H20D 121.9
S1D C20D H20D 121.9
C20D C21D H21D 122.9
C24D C23D S1D 119.7(4)
O1D C24D C25D 122.8(4)
O1D C24D C23D 117.1(4)
C25D C24D C23D 120.1(4)
C26D C25D C24D 122.0(4)
C26D C25D H25D 119.0
C24D C25D H25D 119.0
O2D C26D C25D 128.4(4)
O2D C26D C27D 115.0(4)
C25D C26D C27D 116.6(4)
F3D C27D F1D 105.7(5)
F3D C27D F2D 105.6(5)
F1D C27D F2D 107.2(5)
F3D C27D C26D 113.8(4)
F1D C27D C26D 112.1(5)
F2D C27D C26D 111.9(4)
C29D C28D S2D 112.7(6)
C29D C28D H28D 123.6
S2D C28D H28D 123.6
C28D C29D H29D 123.3
C32D C31D S2D 117.9(4)
O3D C32D C33D 124.3(5)
O3D C32D C31D 115.7(5)
C33D C32D C31D 120.0(5)
C34D C33D C32D 121.9(5)
C34D C33D H33D 119.0
C32D C33D H33D 119.0
O4D C34D C33D 128.4(5)
O4D C34D C35D 113.4(5)
C33D C34D C35D 118.3(5)
F4D C35D F6D 109.9(7)
F4D C35D F5D 102.8(8)
F6D C35D F5D 101.7(6)
F4D C35D C34D 115.4(5)
F6D C35D C34D 112.8(5)
F5D C35D C34D 112.8(5)
C37D C36D S3D 114.6(5)
C37D C36D H36D 122.7
S3D C36D H36D 122.7
C36D C37D H37D 122.9
C40D C39D S3D 122.2(4)
O5D C40D C41D 123.1(4)
O5D C40D C39D 118.2(4)
C41D C40D C39D 118.7(4)
C42D C41D C40D 122.1(4)
C42D C41D H41D 118.9
C40D C41D H41D 118.9
O6D C42D C41D 127.9(4)
O6D C42D C43D 113.0(4)
C41D C42D C43D 119.1(4)
F7D C43D F8D 106.6(4)
F7D C43D F9D 106.3(4)
F8D C43D F9D 107.1(4)
F7D C43D C42D 111.3(4)
F8D C43D C42D 114.2(4)
F9D C43D C42D 110.9(4)
C2S C1S H1S1 109.5
C2S C1S H1S2 109.5
H1S1 C1S H1S2 109.5
C2S C1S H1S3 109.5
H1S1 C1S H1S3 109.5
H1S2 C1S H1S3 109.5
C1S C2S C3S 114.6(12)
C1S C2S H2S1 108.6
C3S C2S H2S1 108.6
C1S C2S H2S2 108.6
C3S C2S H2S2 108.6
H2S1 C2S H2S2 107.6
C4S C3S C2S 115.7(14)
C4S C3S H3S1 108.3
C2S C3S H3S1 108.3
C4S C3S H3S2 108.4
C2S C3S H3S2 108.3
H3S1 C3S H3S2 107.4
C3S C4S C5S 119.7(14)
C3S C4S H4S1 107.4
C5S C4S H4S1 107.4
C3S C4S H4S2 107.4
C5S C4S H4S2 107.4
H4S1 C4S H4S2 106.9
C4S C5S H5S1 109.5
C4S C5S H5S2 109.5
H5S1 C5S H5S2 109.5
C4S C5S H5S3 109.5
H5S1 C5S H5S3 109.5
H5S2 C5S H5S3 109.5
C2T C1T H1T1 109.5
C2T C1T H1T2 109.5
H1T1 C1T H1T2 109.5
C2T C1T H1T3 109.5
H1T1 C1T H1T3 109.5
H1T2 C1T H1T3 109.5
C1T C2T C3T 114.3(5)
C1T C2T H2T1 108.7
C3T C2T H2T1 108.7
C1T C2T H2T2 108.7
C3T C2T H2T2 108.7
H2T1 C2T H2T2 107.6
C4T C3T C2T 114.1(4)
C4T C3T H3T1 108.7
C2T C3T H3T1 108.7
C4T C3T H3T2 108.7
C2T C3T H3T2 108.7
H3T1 C3T H3T2 107.6
C3T C4T C5T 112.2(5)
C3T C4T H4T1 109.2
C5T C4T H4T1 109.2
C3T C4T H4T2 109.2
C5T C4T H4T2 109.2
H4T1 C4T H4T2 107.9
C4T C5T H5T1 109.5
C4T C5T H5T2 109.5
H5T1 C5T H5T2 109.5
C4T C5T H5T3 109.5
H5T1 C5T H5T3 109.5
H5T2 C5T H5T3 109.5
C2U C1U H1U1 109.5
C2U C1U H1U2 109.5
H1U1 C1U H1U2 109.5
C2U C1U H1U3 109.5
H1U1 C1U H1U3 109.5
H1U2 C1U H1U3 109.5
C3U C2U C1U 114.9(9)
C3U C2U H2U1 108.5
C1U C2U H2U1 108.5
C3U C2U H2U2 108.5
C1U C2U H2U2 108.5
H2U1 C2U H2U2 107.5
C2U C3U C4U 115.2(6)
C2U C3U H3U1 108.5
C4U C3U H3U1 108.5
C2U C3U H3U2 108.5
C4U C3U H3U2 108.5
H3U1 C3U H3U2 107.5
C5U C4U C3U 113.5(6)
C5U C4U H4U1 108.9
C3U C4U H4U1 108.9
C5U C4U H4U2 108.9
C3U C4U H4U2 108.9
H4U1 C4U H4U2 107.7
C4U C5U H5U1 109.5
C4U C5U H5U2 109.5
H5U1 C5U H5U2 109.5
C4U C5U H5U3 109.5
H5U1 C5U H5U3 109.5
H5U2 C5U H5U3 109.5
C2V C1V H1V1 109.5
C2V C1V H1V2 109.5
H1V1 C1V H1V2 109.5
C2V C1V H1V3 109.5
H1V1 C1V H1V3 109.5
H1V2 C1V H1V3 109.5
C1V C2V C3V 127.9(14)
C1V C2V H2V1 105.3
C3V C2V H2V1 105.3
C1V C2V H2V2 105.3
C3V C2V H2V2 105.3
H2V1 C2V H2V2 106.0
C2V C3V C4V 120.8(9)
C2V C3V H3V1 107.1
C4V C3V H3V1 107.1
C2V C3V H3V2 107.1
C4V C3V H3V2 107.1
H3V1 C3V H3V2 106.8
C3V C4V C5V 116.8(10)
C3V C4V H4V1 108.1
C5V C4V H4V1 108.1
C3V C4V H4V2 108.1
C5V C4V H4V2 108.1
H4V1 C4V H4V2 107.3
C4V C5V H5V1 109.5
C4V C5V H5V2 109.5
H5V1 C5V H5V2 109.5
C4V C5V H5V3 109.5
H5V1 C5V H5V3 109.5
H5V2 C5V H5V3 109.5
C2W C1W H1W1 109.5
C2W C1W H1W2 109.5
H1W1 C1W H1W2 109.5
C2W C1W H1W3 109.5
H1W1 C1W H1W3 109.5
H1W2 C1W H1W3 109.5
C3W C2W C1W 122.3(14)
C3W C2W H2W1 106.8
C1W C2W H2W1 106.8
C3W C2W H2W2 106.8
C1W C2W H2W2 106.8
H2W1 C2W H2W2 106.6
C2W C3W C4W 124.8(12)
C2W C3W H3W1 106.1
C4W C3W H3W1 106.1
C2W C3W H3W2 106.1
C4W C3W H3W2 106.1
H3W1 C3W H3W2 106.3
C5W C4W C3W 122.0(17)
C5W C4W H4W1 106.8
C3W C4W H4W1 106.8
C5W C4W H4W2 106.8
C3W C4W H4W2 106.8
H4W1 C4W H4W2 106.7
C4W C5W H5W1 109.5
C4W C5W H5W2 109.5
H5W1 C5W H5W2 109.5
C4W C5W H5W3 109.5
H5W1 C5W H5W3 109.5
H5W2 C5W H5W3 109.5
C2X C1X H1X1 109.5
C2X C1X H1X2 109.5
H1X1 C1X H1X2 109.5
C2X C1X H1X3 109.5
H1X1 C1X H1X3 109.5
H1X2 C1X H1X3 109.5
C3X C2X C1X 99(2)
C3X C2X H2X1 112.0
C1X C2X H2X1 112.0
C3X C2X H2X2 112.0
C1X C2X H2X2 112.0
H2X1 C2X H2X2 109.6
C4X C3X C2X 99(2)
C4X C3X H3X1 111.9
C2X C3X H3X1 111.9
C4X C3X H3X2 111.9
C2X C3X H3X2 111.9
H3X1 C3X H3X2 109.6
C5X C4X C3X 109(2)
C5X C4X H4X1 109.8
C3X C4X H4X1 109.8
C5X C4X H4X2 109.8
C3X C4X H4X2 109.8
H4X1 C4X H4X2 108.3
C4X C5X H5X1 109.5
C4X C5X H5X2 109.5
H5X1 C5X H5X2 109.5
C4X C5X H5X3 109.5
H5X1 C5X H5X3 109.5
H5X2 C5X H5X3 109.5

loop_
_geom_bond_atom_site_label_1
_geom_bond_atom_site_label_2
_geom_bond_distance
Eu1 O4A 2.341(3)
Eu1 O1A 2.358(3)
Eu1 O2A 2.366(3)
Eu1 O3A 2.383(3)
Eu1 O6A 2.424(3)
Eu1 O5A 2.427(3)
Eu1 N1A 2.557(3)
Eu1 N2A 2.593(3)
S1A C20A 1.703(7)
S1A C23A 1.714(6)
S2A C28A 1.704(6)
S2A C31A 1.721(5)
S3A C36A 1.699(5)
S3A C39A 1.717(5)
O1A C24A 1.244(5)
O2A C26A 1.260(6)
O3A C32A 1.263(5)
O4A C34A 1.259(5)
O5A C40A 1.256(5)
O6A C42A 1.285(5)
N1A C1A 1.336(5)
N1A C5A 1.367(5)
N2A C10A 1.333(5)
N2A C6A 1.356(5)
N3A C13A 1.330(5)
N3A C11A 1.367(5)
N4A C13A 1.378(5)
N4A C12A 1.384(5)
C1A C2A 1.397(6)
C1A H1A 0.9500
C2A C3A 1.386(6)
C2A H2A 0.9500
C3A C4A 1.399(6)
C3A H3A 0.9500
C4A C5A 1.413(6)
C4A C11A 1.448(5)
C5A C6A 1.460(6)
C6A C7A 1.428(5)
C7A C8A 1.409(6)
C7A C12A 1.424(6)
C8A C9A 1.380(6)
C8A H8A 0.9500
C9A C10A 1.405(6)
C9A H9A 0.9500
C10A H10A 0.9500
C11A C12A 1.384(6)
C13A C14A 1.468(5)
C14A C19A 1.397(6)
C14A C15A 1.400(6)
C15A C16A 1.395(6)
C15A H15A 0.9500
C16A C17A 1.397(7)
C16A H16A 0.9500
C17A C18A 1.381(7)
C17A H17A 0.9500
C18A C19A 1.394(6)
C18A H18A 0.9500
C19A H19A 0.9500
C20A C21A 1.323(11)
C20A H20A 0.9500
C21A H21A 0.9500
C23A C24A 1.472(7)
C24A C25A 1.436(7)
C25A C26A 1.386(7)
C25A H25A 0.9500
C26A C27A 1.530(7)
C27A F3A 1.284(7)
C27A F1A 1.303(7)
C27A F2A 1.335(7)
C28A C29A 1.364(9)
C28A H28A 0.9500
C29A H29A 0.9500
C31A C32A 1.467(6)
C32A C33A 1.418(6)
C33A C34A 1.374(6)
C33A H33A 0.9500
C34A C35A 1.527(6)
C35A F6A 1.302(6)
C35A F4A 1.302(5)
C35A F5A 1.312(6)
C36A C37A 1.353(8)
C36A H36A 0.9500
C37A H37A 0.9500
C39A C40A 1.471(6)
C40A C41A 1.440(6)
C41A C42A 1.372(6)
C41A H41A 0.9500
C42A C43A 1.534(6)
C43A F7A 1.337(5)
C43A F8A 1.339(5)
C43A F9A 1.340(5)
Eu2 O3B 2.351(3)
Eu2 O2B 2.361(3)
Eu2 O4B 2.382(3)
Eu2 O1B 2.386(3)
Eu2 O5B 2.402(3)
Eu2 O6B 2.439(3)
Eu2 N2B 2.555(3)
Eu2 N1B 2.576(3)
S1B C20B 1.706(6)
S1B C23B 1.724(5)
S1B S22B 2.539(7)
S2B C28B 1.679(6)
S2B C31B 1.688(5)
S3B C36B 1.684(8)
S3B C39B 1.714(7)
O1B C24B 1.256(6)
O2B C26B 1.261(6)
O3B C32B 1.262(5)
O4B C34B 1.262(5)
O5B C40B 1.240(6)
O6B C42B 1.287(6)
N1B C1B 1.331(5)
N1B C5B 1.365(5)
N2B C10B 1.334(5)
N2B C6B 1.359(5)
N3B C13B 1.331(5)
N3B C11B 1.370(5)
N4B C12B 1.382(5)
N4B C13B 1.382(5)
C1B C2B 1.402(6)
C1B H1B 0.9500
C2B C3B 1.371(6)
C2B H2B 0.9500
C3B C4B 1.407(5)
C3B H3B 0.9500
C4B C5B 1.411(5)
C4B C11B 1.441(5)
C5B C6B 1.459(5)
C6B C7B 1.413(5)
C7B C8B 1.409(5)
C7B C12B 1.436(5)
C8B C9B 1.372(6)
C8B H8B 0.9500
C9B C10B 1.411(6)
C9B H9B 0.9500
C10B H10B 0.9500
C11B C12B 1.377(5)
C13B C14B 1.467(5)
C14B C15B 1.398(6)
C14B C19B 1.403(6)
C15B C16B 1.397(6)
C15B H15B 0.9500
C16B C17B 1.387(7)
C16B H16B 0.9500
C17B C18B 1.382(7)
C17B H17B 0.9500
C18B C19B 1.393(6)
C18B H18B 0.9500
C19B H19B 0.9500
C20B C21B 1.365(10)
C20B H20B 0.9500
C21B H21B 0.9500
C23B C24B 1.463(7)
C24B C25B 1.433(7)
C25B C26B 1.373(7)
C25B H25B 0.9500
C26B C27B 1.550(7)
C27B F3B 1.306(9)
C27B F2B 1.310(8)
C27B F1B 1.315(9)
C28B C29B 1.348(10)
C28B H28B 0.9500
C29B H29B 0.9500
C31B C32B 1.479(6)
C32B C33B 1.417(6)
C33B C34B 1.383(6)
C33B H33B 0.9500
C34B C35B 1.530(6)
C35B F6B 1.331(6)
C35B F4B 1.337(6)
C35B F5B 1.338(5)
C36B C37B 1.359(12)
C36B H36B 0.9500
C37B H37B 0.9500
C39B C40B 1.502(7)
C40B C41B 1.408(8)
C41B C42B 1.385(7)
C41B H41B 0.9500
C42B C43B 1.517(8)
C43B F8B 1.344(6)
C43B F7B 1.345(7)
C43B F9B 1.350(6)
Eu3 O2C 2.337(3)
Eu3 O3C 2.354(3)
Eu3 O4C 2.379(3)
Eu3 O1C 2.396(3)
Eu3 O5C 2.428(3)
Eu3 O6C 2.428(3)
Eu3 N2C 2.565(3)
Eu3 N1C 2.588(4)
S1C C23C 1.697(5)
S1C C20C 1.705(7)
S2C C28C 1.711(6)
S2C C31C 1.723(5)
S3C C36C 1.708(6)
S3C C39C 1.730(5)
O1C C24C 1.271(5)
O2C C26C 1.265(5)
O3C C32C 1.265(5)
O4C C34C 1.260(5)
O5C C40C 1.258(5)
O6C C42C 1.285(5)
N1C C1C 1.331(5)
N1C C5C 1.361(5)
N2C C10C 1.334(6)
N2C C6C 1.358(5)
N3C C13C 1.324(5)
N3C C11C 1.384(5)
N4C C13C 1.374(6)
N4C C12C 1.374(5)
C1C C2C 1.407(6)
C1C H1C 0.9500
C2C C3C 1.381(6)
C2C H2C 0.9500
C3C C4C 1.410(6)
C3C H3C 0.9500
C4C C5C 1.411(6)
C4C C11C 1.433(6)
C5C C6C 1.460(6)
C6C C7C 1.420(5)
C7C C8C 1.409(6)
C7C C12C 1.439(6)
C8C C9C 1.369(6)
C8C H8C 0.9500
C9C C10C 1.407(6)
C9C H9C 0.9500
C10C H10C 0.9500
C11C C12C 1.380(6)
C13C C14C 1.477(6)
C14C C15C 1.395(6)
C14C C19C 1.398(6)
C15C C16C 1.400(7)
C15C H15C 0.9500
C16C C17C 1.385(7)
C16C H16C 0.9500
C17C C18C 1.399(7)
C17C H17C 0.9500
C18C C19C 1.389(6)
C18C H18C 0.9500
C19C H19C 0.9500
C20C C21C 1.340(10)
C20C H20C 0.9500
C21C H21C 0.9500
C23C C24C 1.475(7)
C24C C25C 1.423(7)
C25C C26C 1.374(7)
C25C H25C 0.9500
C26C C27C 1.535(6)
C27C F1C 1.324(7)
C27C F3C 1.326(7)
C27C F2C 1.340(6)
C28C C29C 1.375(9)
C28C H28C 0.9500
C29C H29C 0.9500
C31C C32C 1.469(7)
C32C C33C 1.422(6)
C33C C34C 1.378(6)
C33C H33C 0.9500
C34C C35C 1.544(6)
C35C F6C 1.314(6)
C35C F5C 1.318(6)
C35C F4C 1.321(6)
C36C C37C 1.368(8)
C36C H36C 0.9500
C37C H37C 0.9500
C39C C40C 1.461(6)
C40C C41C 1.441(6)
C41C C42C 1.372(6)
C41C H41C 0.9500
C42C C43C 1.532(6)
C43C F9C 1.335(5)
C43C F8C 1.341(5)
C43C F7C 1.348(5)
Eu4 O1D 2.343(3)
Eu4 O3D 2.356(3)
Eu4 O2D 2.367(3)
Eu4 O4D 2.384(4)
Eu4 O6D 2.421(3)
Eu4 O5D 2.447(3)
Eu4 N1D 2.560(4)
Eu4 N2D 2.574(3)
S1D C23D 1.485(6)
S1D C20D 1.539(7)
S2D C28D 1.670(7)
S2D C31D 1.685(6)
S3D C36D 1.597(9)
S3D C39D 1.635(5)
O1D C24D 1.260(5)
O2D C26D 1.264(6)
O3D C32D 1.269(6)
O4D C34D 1.258(6)
O5D C40D 1.255(6)
O6D C42D 1.291(5)
N1D C1D 1.337(5)
N1D C5D 1.369(5)
N2D C10D 1.337(6)
N2D C6D 1.360(5)
N3D C13D 1.333(5)
N3D C11D 1.371(5)
N4D C12D 1.376(5)
N4D C13D 1.377(5)
C1D C2D 1.402(6)
C1D H1D 0.9500
C2D C3D 1.373(6)
C2D H2D 0.9500
C3D C4D 1.404(6)
C3D H3D 0.9500
C4D C5D 1.413(5)
C4D C11D 1.439(5)
C5D C6D 1.455(5)
C6D C7D 1.423(5)
C7D C8D 1.417(6)
C7D C12D 1.425(5)
C8D C9D 1.376(6)
C8D H8D 0.9500
C9D C10D 1.396(6)
C9D H9D 0.9500
C10D H10D 0.9500
C11D C12D 1.385(5)
C13D C14D 1.473(5)
C14D C15D 1.393(6)
C14D C19D 1.402(6)
C15D C16D 1.388(6)
C15D H15D 0.9500
C16D C17D 1.392(7)
C16D H16D 0.9500
C17D C18D 1.390(7)
C17D H17D 0.9500
C18D C19D 1.386(6)
C18D H18D 0.9500
C19D H19D 0.9500
C20D C21D 1.351(8)
C20D H20D 0.9500
C21D H21D 0.9500
C23D C24D 1.467(7)
C24D C25D 1.417(7)
C25D C26D 1.384(7)
C25D H25D 0.9500
C26D C27D 1.533(7)
C27D F3D 1.326(6)
C27D F1D 1.326(7)
C27D F2D 1.348(6)
C28D C29D 1.366(12)
C28D H28D 0.9500
C29D H29D 0.9500
C31D C32D 1.464(7)
C32D C33D 1.414(8)
C33D C34D 1.366(8)
C33D H33D 0.9500
C34D C35D 1.562(7)
C35D F4D 1.182(8)
C35D F6D 1.271(7)
C35D F5D 1.302(8)
C36D C37D 1.340(12)
C36D H36D 0.9500
C37D H37D 0.9500
C39D C40D 1.459(6)
C40D C41D 1.437(7)
C41D C42D 1.367(6)
C41D H41D 0.9500
C42D C43D 1.525(6)
C43D F7D 1.338(5)
C43D F8D 1.339(5)
C43D F9D 1.353(6)
C1S C2S 1.429(19)
C1S H1S1 0.9800
C1S H1S2 0.9800
C1S H1S3 0.9800
C2S C3S 1.56(2)
C2S H2S1 0.9900
C2S H2S2 0.9900
C3S C4S 1.428(19)
C3S H3S1 0.9900
C3S H3S2 0.9900
C4S C5S 1.454(19)
C4S H4S1 0.9900
C4S H4S2 0.9900
C5S H5S1 0.9800
C5S H5S2 0.9800
C5S H5S3 0.9800
C1T C2T 1.514(8)
C1T H1T1 0.9800
C1T H1T2 0.9800
C1T H1T3 0.9800
C2T C3T 1.529(8)
C2T H2T1 0.9900
C2T H2T2 0.9900
C3T C4T 1.520(7)
C3T H3T1 0.9900
C3T H3T2 0.9900
C4T C5T 1.533(8)
C4T H4T1 0.9900
C4T H4T2 0.9900
C5T H5T1 0.9800
C5T H5T2 0.9800
C5T H5T3 0.9800
C1U C2U 1.524(13)
C1U H1U1 0.9800
C1U H1U2 0.9800
C1U H1U3 0.9800
C2U C3U 1.490(11)
C2U H2U1 0.9900
C2U H2U2 0.9900
C3U C4U 1.522(9)
C3U H3U1 0.9900
C3U H3U2 0.9900
C4U C5U 1.479(10)
C4U H4U1 0.9900
C4U H4U2 0.9900
C5U H5U1 0.9800
C5U H5U2 0.9800
C5U H5U3 0.9800
C1V C2V 1.357(14)
C1V H1V1 0.9800
C1V H1V2 0.9800
C1V H1V3 0.9800
C2V C3V 1.437(11)
C2V H2V1 0.9900
C2V H2V2 0.9900
C3V C4V 1.465(12)
C3V H3V1 0.9900
C3V H3V2 0.9900
C4V C5V 1.495(14)
C4V H4V1 0.9900
C4V H4V2 0.9900
C5V H5V1 0.9800
C5V H5V2 0.9800
C5V H5V3 0.9800
C1W C2W 1.451(17)
C1W H1W1 0.9800
C1W H1W2 0.9800
C1W H1W3 0.9800
C2W C3W 1.433(15)
C2W H2W1 0.9900
C2W H2W2 0.9900
C3W C4W 1.443(19)
C3W H3W1 0.9900
C3W H3W2 0.9900
C4W C5W 1.423(16)
C4W H4W1 0.9900
C4W H4W2 0.9900
C5W H5W1 0.9800
C5W H5W2 0.9800
C5W H5W3 0.9800
C1X C2X 1.514(10)
C1X H1X1 0.9800
C1X H1X2 0.9800
C1X H1X3 0.9800
C2X C3X 1.505(10)
C2X H2X1 0.9900
C2X H2X2 0.9900
C3X C4X 1.492(10)
C3X H3X1 0.9900
C3X H3X2 0.9900
C4X C5X 1.486(10)
C4X H4X1 0.9900
C4X H4X2 0.9900
C5X H5X1 0.9800
C5X H5X2 0.9800
C5X H5X3 0.9800

loop_
_geom_torsion_atom_site_label_1
_geom_torsion_atom_site_label_2
_geom_torsion_atom_site_label_3
_geom_torsion_atom_site_label_4
_geom_torsion
O4A Eu1 O1A C24A 119.7(4)
O2A Eu1 O1A C24A -30.5(4)
O3A Eu1 O1A C24A 48.8(4)
O6A Eu1 O1A C24A 145.9(4)
O5A Eu1 O1A C24A -13.1(5)
N1A Eu1 O1A C24A -106.9(4)
N2A Eu1 O1A C24A -162.7(4)
O4A Eu1 O2A C26A -15.9(4)
O1A Eu1 O2A C26A 28.9(4)
O3A Eu1 O2A C26A -65.0(4)
O6A Eu1 O2A C26A -148.1(3)
O5A Eu1 O2A C26A -139.7(4)
N1A Eu1 O2A C26A 137.7(4)
N2A Eu1 O2A C26A 84.7(4)
O4A Eu1 O3A C32A 16.4(4)
O1A Eu1 O3A C32A 92.4(4)
O2A Eu1 O3A C32A 163.1(4)
O6A Eu1 O3A C32A -55.7(4)
O5A Eu1 O3A C32A -123.0(4)
N1A Eu1 O3A C32A -143.7(4)
N2A Eu1 O3A C32A 32.0(5)
O1A Eu1 O4A C34A -110.1(4)
O2A Eu1 O4A C34A -67.0(5)
O3A Eu1 O4A C34A -15.3(4)
O6A Eu1 O4A C34A 84.0(4)
O5A Eu1 O4A C34A 35.1(5)
N1A Eu1 O4A C34A 151.4(4)
N2A Eu1 O4A C34A 173.9(4)
O4A Eu1 O5A C40A 0.4(4)
O1A Eu1 O5A C40A 118.0(3)
O2A Eu1 O5A C40A 135.4(3)
O3A Eu1 O5A C40A 50.4(3)
O6A Eu1 O5A C40A -50.3(3)
N1A Eu1 O5A C40A -139.5(3)
N2A Eu1 O5A C40A -108.3(3)
O4A Eu1 O6A C42A -88.6(3)
O1A Eu1 O6A C42A -115.2(3)
O2A Eu1 O6A C42A 59.4(4)
O3A Eu1 O6A C42A -19.0(3)
O5A Eu1 O6A C42A 50.9(3)
N1A Eu1 O6A C42A 132.4(3)
N2A Eu1 O6A C42A -163.8(3)
O4A Eu1 N1A C1A -157.8(3)
O1A Eu1 N1A C1A 115.7(3)
O2A Eu1 N1A C1A 47.7(3)
O3A Eu1 N1A C1A -4.9(4)
O6A Eu1 N1A C1A -94.8(3)
O5A Eu1 N1A C1A -25.0(3)
N2A Eu1 N1A C1A 177.8(3)
O4A Eu1 N1A C5A 17.6(4)
O1A Eu1 N1A C5A -68.8(3)
O2A Eu1 N1A C5A -136.8(3)
O3A Eu1 N1A C5A 170.5(3)
O6A Eu1 N1A C5A 80.6(3)
O5A Eu1 N1A C5A 150.5(3)
N2A Eu1 N1A C5A -6.7(3)
O4A Eu1 N2A C10A 22.5(3)
O1A Eu1 N2A C10A -58.1(3)
O2A Eu1 N2A C10A -112.9(3)
O3A Eu1 N2A C10A 7.2(4)
O6A Eu1 N2A C10A 97.3(3)
O5A Eu1 N2A C10A 150.1(3)
N1A Eu1 N2A C10A -175.1(4)
O4A Eu1 N2A C6A -156.2(3)
O1A Eu1 N2A C6A 123.1(3)
O2A Eu1 N2A C6A 68.3(3)
O3A Eu1 N2A C6A -171.5(3)
O6A Eu1 N2A C6A -81.4(3)
O5A Eu1 N2A C6A -28.7(4)
N1A Eu1 N2A C6A 6.2(3)
C5A N1A C1A C2A -2.1(6)
Eu1 N1A C1A C2A 173.4(3)
N1A C1A C2A C3A 0.3(7)
C1A C2A C3A C4A 1.9(6)
C2A C3A C4A C5A -2.1(6)
C2A C3A C4A C11A 179.2(4)
C1A N1A C5A C4A 1.8(6)
Eu1 N1A C5A C4A -173.7(3)
C1A N1A C5A C6A -177.5(4)
Eu1 N1A C5A C6A 6.9(5)
C3A C4A C5A N1A 0.3(6)
C11A C4A C5A N1A 179.0(4)
C3A C4A C5A C6A 179.6(4)
C11A C4A C5A C6A -1.6(6)
C10A N2A C6A C7A -3.6(6)
Eu1 N2A C6A C7A 175.2(3)
C10A N2A C6A C5A 175.8(4)
Eu1 N2A C6A C5A -5.4(5)
N1A C5A C6A N2A -0.9(5)
C4A C5A C6A N2A 179.7(4)
N1A C5A C6A C7A 178.5(4)
C4A C5A C6A C7A -0.9(6)
N2A C6A C7A C8A 2.4(6)
C5A C6A C7A C8A -177.0(4)
N2A C6A C7A C12A -177.6(4)
C5A C6A C7A C12A 3.0(5)
C12A C7A C8A C9A -179.3(4)
C6A C7A C8A C9A 0.7(6)
C7A C8A C9A C10A -2.5(7)
C6A N2A C10A C9A 1.7(7)
Eu1 N2A C10A C9A -177.0(3)
C8A C9A C10A N2A 1.3(7)
C13A N3A C11A C12A -0.5(5)
C13A N3A C11A C4A 179.2(4)
C3A C4A C11A N3A 0.9(7)
C5A C4A C11A N3A -177.8(4)
C3A C4A C11A C12A -179.4(4)
C5A C4A C11A C12A 1.9(6)
N3A C11A C12A N4A 0.5(5)
C4A C11A C12A N4A -179.2(3)
N3A C11A C12A C7A -179.9(4)
C4A C11A C12A C7A 0.4(6)
C13A N4A C12A C11A -0.3(4)
C13A N4A C12A C7A -179.9(4)
C8A C7A C12A C11A 177.2(4)
C6A C7A C12A C11A -2.8(6)
C8A C7A C12A N4A -3.3(7)
C6A C7A C12A N4A 176.7(4)
C11A N3A C13A N4A 0.3(5)
C11A N3A C13A C14A -179.0(4)
C12A N4A C13A N3A 0.0(5)
C12A N4A C13A C14A 179.3(4)
N3A C13A C14A C19A 176.3(4)
N4A C13A C14A C19A -2.9(6)
N3A C13A C14A C15A -2.2(6)
N4A C13A C14A C15A 178.6(4)
C19A C14A C15A C16A 1.6(7)
C13A C14A C15A C16A -179.8(4)
C14A C15A C16A C17A -1.2(7)
C15A C16A C17A C18A 0.4(7)
C16A C17A C18A C19A 0.0(7)
C17A C18A C19A C14A 0.5(7)
C15A C14A C19A C18A -1.3(6)
C13A C14A C19A C18A -179.8(4)
C23A S1A C20A C21A 0.8(7)
C20A S1A C23A C24A 175.2(5)
Eu1 O1A C24A C25A 23.0(7)
Eu1 O1A C24A C23A -156.9(3)
S1A C23A C24A O1A -6.6(6)
S1A C23A C24A C25A 173.5(4)
O1A C24A C25A C26A 2.4(7)
C23A C24A C25A C26A -177.7(4)
Eu1 O2A C26A C25A -22.9(7)
Eu1 O2A C26A C27A 157.3(3)
C24A C25A C26A O2A -1.6(8)
C24A C25A C26A C27A 178.2(4)
O2A C26A C27A F3A 56.0(7)
C25A C26A C27A F3A -123.8(6)
O2A C26A C27A F1A -64.1(7)
C25A C26A C27A F1A 116.1(6)
O2A C26A C27A F2A 176.6(5)
C25A C26A C27A F2A -3.2(7)
C31A S2A C28A C29A -1.1(6)
C28A S2A C31A C32A -179.0(4)
Eu1 O3A C32A C33A -10.6(7)
Eu1 O3A C32A C31A 169.5(3)
S2A C31A C32A O3A -3.0(6)
S2A C31A C32A C33A 177.1(4)
O3A C32A C33A C34A -5.6(7)
C31A C32A C33A C34A 174.2(4)
Eu1 O4A C34A C33A 9.2(8)
Eu1 O4A C34A C35A -171.9(3)
C32A C33A C34A O4A 6.4(8)
C32A C33A C34A C35A -172.4(4)
O4A C34A C35A F6A -66.4(6)
C33A C34A C35A F6A 112.6(6)
O4A C34A C35A F4A 54.6(6)
C33A C34A C35A F4A -126.5(5)
O4A C34A C35A F5A 175.5(5)
C33A C34A C35A F5A -5.5(7)
C39A S3A C36A C37A 1.6(6)
C36A S3A C39A C40A 176.5(4)
Eu1 O5A C40A C41A 34.2(6)
Eu1 O5A C40A C39A -145.8(3)
S3A C39A C40A O5A 7.4(6)
S3A C39A C40A C41A -172.6(3)
O5A C40A C41A C42A 7.1(7)
C39A C40A C41A C42A -172.9(4)
Eu1 O6A C42A C41A -40.6(6)
Eu1 O6A C42A C43A 140.4(3)
C40A C41A C42A O6A -2.7(7)
C40A C41A C42A C43A 176.3(4)
O6A C42A C43A F7A 52.8(5)
C41A C42A C43A F7A -126.3(4)
O6A C42A C43A F8A 173.0(4)
C41A C42A C43A F8A -6.1(6)
O6A C42A C43A F9A -65.3(5)
C41A C42A C43A F9A 115.6(5)
O3B Eu2 O1B C24B -80.8(4)
O2B Eu2 O1B C24B 7.7(4)
O4B Eu2 O1B C24B -153.9(4)
O5B Eu2 O1B C24B -21.8(5)
O6B Eu2 O1B C24B -162.7(4)
N2B Eu2 O1B C24B 128.0(4)
N1B Eu2 O1B C24B 78.3(4)
O3B Eu2 O2B C26B 70.0(5)
O4B Eu2 O2B C26B 15.1(5)
O1B Eu2 O2B C26B -14.9(4)
O5B Eu2 O2B C26B 144.6(5)
O6B Eu2 O2B C26B 157.1(4)
N2B Eu2 O2B C26B -79.5(5)
N1B Eu2 O2B C26B -137.2(5)
O2B Eu2 O3B C32B -142.4(5)
O4B Eu2 O3B C32B 5.9(5)
O1B Eu2 O3B C32B -71.2(5)
O5B Eu2 O3B C32B 145.5(5)
O6B Eu2 O3B C32B 77.0(5)
N2B Eu2 O3B C32B -17.0(6)
N1B Eu2 O3B C32B 149.2(4)
O3B Eu2 O4B C34B -2.0(4)
O2B Eu2 O4B C34B 57.2(5)
O1B Eu2 O4B C34B 86.3(4)
O5B Eu2 O4B C34B -54.4(5)
O6B Eu2 O4B C34B -98.6(4)
N2B Eu2 O4B C34B 164.6(4)
N1B Eu2 O4B C34B -159.7(4)
O3B Eu2 O5B C40B -51.4(4)
O2B Eu2 O5B C40B -143.1(4)
O4B Eu2 O5B C40B 0.1(5)
O1B Eu2 O5B C40B -113.7(4)
O6B Eu2 O5B C40B 45.3(4)
N2B Eu2 O5B C40B 113.5(4)
N1B Eu2 O5B C40B 130.5(4)
O3B Eu2 O6B C42B 23.4(3)
O2B Eu2 O6B C42B -62.3(4)
O4B Eu2 O6B C42B 94.5(3)
O1B Eu2 O6B C42B 103.4(4)
O5B Eu2 O6B C42B -49.7(3)
N2B Eu2 O6B C42B 168.3(3)
N1B Eu2 O6B C42B -128.5(3)
O3B Eu2 N1B C1B 10.9(5)
O2B Eu2 N1B C1B -58.5(3)
O4B Eu2 N1B C1B 143.2(3)
O1B Eu2 N1B C1B -122.6(3)
O5B Eu2 N1B C1B 14.6(3)
O6B Eu2 N1B C1B 85.6(3)
N2B Eu2 N1B C1B -177.8(4)
O3B Eu2 N1B C5B -160.7(3)
O2B Eu2 N1B C5B 129.9(3)
O4B Eu2 N1B C5B -28.4(3)
O1B Eu2 N1B C5B 65.9(3)
O5B Eu2 N1B C5B -157.0(3)
O6B Eu2 N1B C5B -86.0(3)
N2B Eu2 N1B C5B 10.6(3)
O3B Eu2 N2B C10B -11.8(4)
O2B Eu2 N2B C10B 106.5(3)
O4B Eu2 N2B C10B -34.4(3)
O1B Eu2 N2B C10B 44.6(3)
O5B Eu2 N2B C10B -166.0(3)
O6B Eu2 N2B C10B -105.5(3)
N1B Eu2 N2B C10B 175.6(4)
O3B Eu2 N2B C6B 162.8(3)
O2B Eu2 N2B C6B -78.8(3)
O4B Eu2 N2B C6B 140.2(3)
O1B Eu2 N2B C6B -140.7(3)
O5B Eu2 N2B C6B 8.7(4)
O6B Eu2 N2B C6B 69.1(3)
N1B Eu2 N2B C6B -9.8(3)
C5B N1B C1B C2B 1.9(6)
Eu2 N1B C1B C2B -169.8(3)
N1B C1B C2B C3B -0.2(7)
C1B C2B C3B C4B -2.0(6)
C2B C3B C4B C5B 2.4(6)
C2B C3B C4B C11B -177.4(4)
C1B N1B C5B C4B -1.4(6)
Eu2 N1B C5B C4B 170.5(3)
C1B N1B C5B C6B 177.1(4)
Eu2 N1B C5B C6B -11.0(5)
C3B C4B C5B N1B -0.8(6)
C11B C4B C5B N1B 179.1(4)
C3B C4B C5B C6B -179.2(4)
C11B C4B C5B C6B 0.7(6)
C10B N2B C6B C7B 3.3(6)
Eu2 N2B C6B C7B -171.5(3)
C10B N2B C6B C5B -176.7(4)
Eu2 N2B C6B C5B 8.5(5)
N1B C5B C6B N2B 1.8(5)
C4B C5B C6B N2B -179.7(4)
N1B C5B C6B C7B -178.2(4)
C4B C5B C6B C7B 0.2(6)
N2B C6B C7B C8B -2.6(6)
C5B C6B C7B C8B 177.4(4)
N2B C6B C7B C12B 179.0(4)
C5B C6B C7B C12B -0.9(6)
C6B C7B C8B C9B -0.2(6)
C12B C7B C8B C9B 178.0(4)
C7B C8B C9B C10B 2.1(7)
C6B N2B C10B C9B -1.3(7)
Eu2 N2B C10B C9B 173.5(3)
C8B C9B C10B N2B -1.5(7)
C13B N3B C11B C12B 1.3(4)
C13B N3B C11B C4B 179.6(4)
C3B C4B C11B N3B 0.8(6)
C5B C4B C11B N3B -179.0(4)
C3B C4B C11B C12B 179.0(4)
C5B C4B C11B C12B -0.8(6)
N3B C11B C12B N4B -1.1(4)
C4B C11B C12B N4B -179.6(3)
N3B C11B C12B C7B 178.5(4)
C4B C11B C12B C7B 0.1(6)
C13B N4B C12B C11B 0.5(4)
C13B N4B C12B C7B -179.1(4)
C8B C7B C12B C11B -177.5(4)
C6B C7B C12B C11B 0.8(6)
C8B C7B C12B N4B 2.1(7)
C6B C7B C12B N4B -179.6(4)
C11B N3B C13B N4B -0.9(4)
C11B N3B C13B C14B 178.6(4)
C12B N4B C13B N3B 0.3(4)
C12B N4B C13B C14B -179.2(4)
N3B C13B C14B C15B -2.0(6)
N4B C13B C14B C15B 177.5(4)
N3B C13B C14B C19B -179.4(4)
N4B C13B C14B C19B 0.0(6)
C19B C14B C15B C16B -0.4(7)
C13B C14B C15B C16B -178.0(4)
C14B C15B C16B C17B 0.9(7)
C15B C16B C17B C18B -0.7(8)
C16B C17B C18B C19B 0.1(8)
C17B C18B C19B C14B 0.4(7)
C15B C14B C19B C18B -0.2(6)
C13B C14B C19B C18B 177.2(4)
C23B S1B C20B C21B 0.8(7)
S22B S1B C20B C21B -0.2(7)
C20B S1B C23B C24B 179.0(4)
S22B S1B C23B C24B -179.1(8)
Eu2 O1B C24B C25B -2.0(7)
Eu2 O1B C24B C23B 177.1(3)
S1B C23B C24B O1B -11.2(6)
S1B C23B C24B C25B 167.9(4)
O1B C24B C25B C26B -2.9(7)
C23B C24B C25B C26B 178.0(5)
Eu2 O2B C26B C25B 17.6(8)
Eu2 O2B C26B C27B -164.1(4)
C24B C25B C26B O2B -4.8(8)
C24B C25B C26B C27B 177.1(5)
O2B C26B C27B F3B -60.7(8)
C25B C26B C27B F3B 117.7(7)
O2B C26B C27B F2B 179.3(6)
C25B C26B C27B F2B -2.3(9)
O2B C26B C27B F1B 57.2(8)
C25B C26B C27B F1B -124.4(7)
C31B S2B C28B C29B 2.0(7)
C28B S2B C31B C32B -177.7(5)
Eu2 O3B C32B C33B -5.9(8)
Eu2 O3B C32B C31B 176.5(3)
S2B C31B C32B O3B 11.7(7)
S2B C31B C32B C33B -166.0(4)
O3B C32B C33B C34B -0.3(8)
C31B C32B C33B C34B 177.1(5)
Eu2 O4B C34B C33B -1.6(8)
Eu2 O4B C34B C35B 177.2(3)
C32B C33B C34B O4B 3.9(8)
C32B C33B C34B C35B -174.8(4)
O4B C34B C35B F6B 57.7(5)
C33B C34B C35B F6B -123.5(5)
O4B C34B C35B F4B -59.3(5)
C33B C34B C35B F4B 119.5(5)
O4B C34B C35B F5B -179.2(4)
C33B C34B C35B F5B -0.3(6)
C39B S3B C36B C37B -1.4(6)
C36B S3B C39B C40B 179.4(4)
Eu2 O5B C40B C41B -26.3(7)
Eu2 O5B C40B C39B 156.0(3)
S3B C39B C40B O5B 4.0(6)
S3B C39B C40B C41B -173.7(4)
O5B C40B C41B C42B -11.5(8)
C39B C40B C41B C42B 166.0(5)
Eu2 O6B C42B C41B 43.2(6)
Eu2 O6B C42B C43B -138.2(3)
C40B C41B C42B O6B 0.2(8)
C40B C41B C42B C43B -178.3(5)
O6B C42B C43B F8B -164.9(4)
C41B C42B C43B F8B 13.8(7)
O6B C42B C43B F7B -43.4(6)
C41B C42B C43B F7B 135.3(5)
O6B C42B C43B F9B 74.7(6)
C41B C42B C43B F9B -106.6(6)
O2C Eu3 O1C C24C -20.3(4)
O3C Eu3 O1C C24C 69.5(4)
O4C Eu3 O1C C24C 140.9(4)
O5C Eu3 O1C C24C 7.7(5)
O6C Eu3 O1C C24C 150.4(4)
N2C Eu3 O1C C24C -142.5(4)
N1C Eu3 O1C C24C -91.0(4)
O3C Eu3 O2C C26C -64.5(4)
O4C Eu3 O2C C26C -6.0(5)
O1C Eu3 O2C C26C 23.5(4)
O5C Eu3 O2C C26C -137.2(4)
O6C Eu3 O2C C26C -149.0(4)
N2C Eu3 O2C C26C 88.8(4)
N1C Eu3 O2C C26C 144.4(4)
O2C Eu3 O3C C32C 171.0(4)
O4C Eu3 O3C C32C 25.3(4)
O1C Eu3 O3C C32C 99.7(4)
O5C Eu3 O3C C32C -118.1(4)
O6C Eu3 O3C C32C -49.1(4)
N2C Eu3 O3C C32C 36.1(5)
N1C Eu3 O3C C32C -116.9(4)
O2C Eu3 O4C C34C -77.8(4)
O3C Eu3 O4C C34C -13.8(4)
O1C Eu3 O4C C34C -106.8(4)
O5C Eu3 O4C C34C 34.0(5)
O6C Eu3 O4C C34C 78.3(4)
N2C Eu3 O4C C34C 172.6(4)
N1C Eu3 O4C C34C 142.3(4)
O2C Eu3 O5C C40C 146.5(4)
O3C Eu3 O5C C40C 51.7(4)
O4C Eu3 O5C C40C 4.4(4)
O1C Eu3 O5C C40C 118.6(4)
O6C Eu3 O5C C40C -41.6(3)
N2C Eu3 O5C C40C -106.7(4)
N1C Eu3 O5C C40C -127.7(4)
O2C Eu3 O6C C42C 60.4(4)
O3C Eu3 O6C C42C -24.9(3)
O4C Eu3 O6C C42C -96.5(3)
O1C Eu3 O6C C42C -106.0(3)
O5C Eu3 O6C C42C 48.4(3)
N2C Eu3 O6C C42C -169.8(3)
N1C Eu3 O6C C42C 127.1(3)
O2C Eu3 N1C C1C 53.5(3)
O3C Eu3 N1C C1C -20.5(4)
O4C Eu3 N1C C1C -150.6(3)
O1C Eu3 N1C C1C 118.1(3)
O5C Eu3 N1C C1C -19.3(3)
O6C Eu3 N1C C1C -89.7(3)
N2C Eu3 N1C C1C 176.6(3)
O2C Eu3 N1C C5C -134.6(3)
O3C Eu3 N1C C5C 151.4(3)
O4C Eu3 N1C C5C 21.3(3)
O1C Eu3 N1C C5C -70.1(3)
O5C Eu3 N1C C5C 152.6(3)
O6C Eu3 N1C C5C 82.2(3)
N2C Eu3 N1C C5C -11.6(3)
O2C Eu3 N2C C10C -109.3(3)
O3C Eu3 N2C C10C 19.5(4)
O4C Eu3 N2C C10C 30.1(3)
O1C Eu3 N2C C10C -47.4(3)
O5C Eu3 N2C C10C 161.8(3)
O6C Eu3 N2C C10C 103.8(3)
N1C Eu3 N2C C10C -175.3(4)
O2C Eu3 N2C C6C 77.4(3)
O3C Eu3 N2C C6C -153.8(3)
O4C Eu3 N2C C6C -143.2(3)
O1C Eu3 N2C C6C 139.4(3)
O5C Eu3 N2C C6C -11.5(4)
O6C Eu3 N2C C6C -69.4(3)
N1C Eu3 N2C C6C 11.4(3)
C5C N1C C1C C2C -2.6(6)
Eu3 N1C C1C C2C 169.4(3)
N1C C1C C2C C3C 0.5(6)
C1C C2C C3C C4C 2.1(6)
C2C C3C C4C C5C -2.4(6)
C2C C3C C4C C11C 177.7(4)
C1C N1C C5C C4C 2.2(5)
Eu3 N1C C5C C4C -170.0(3)
C1C N1C C5C C6C -176.6(3)
Eu3 N1C C5C C6C 11.2(4)
C3C C4C C5C N1C 0.3(6)
C11C C4C C5C N1C -179.8(3)
C3C C4C C5C C6C 179.0(3)
C11C C4C C5C C6C -1.1(5)
C10C N2C C6C C7C -3.6(6)
Eu3 N2C C6C C7C 169.7(3)
C10C N2C C6C C5C 175.9(4)
Eu3 N2C C6C C5C -10.8(5)
N1C C5C C6C N2C -0.4(5)
C4C C5C C6C N2C -179.2(3)
N1C C5C C6C C7C 179.1(3)
C4C C5C C6C C7C 0.3(6)
N2C C6C C7C C8C 2.2(6)
C5C C6C C7C C8C -177.3(4)
N2C C6C C7C C12C -179.4(4)
C5C C6C C7C C12C 1.2(5)
C6C C7C C8C C9C 0.5(6)
C12C C7C C8C C9C -177.8(4)
C7C C8C C9C C10C -1.7(6)
C6C N2C C10C C9C 2.4(6)
Eu3 N2C C10C C9C -171.0(3)
C8C C9C C10C N2C 0.3(7)
C13C N3C C11C C12C -0.1(4)
C13C N3C C11C C4C -179.8(4)
C3C C4C C11C C12C -179.7(4)
C5C C4C C11C C12C 0.3(6)
C3C C4C C11C N3C -0.2(6)
C5C C4C C11C N3C 179.9(4)
C13C N4C C12C C11C -0.2(4)
C13C N4C C12C C7C 178.3(4)
N3C C11C C12C N4C 0.2(4)
C4C C11C C12C N4C 179.9(3)
N3C C11C C12C C7C -178.4(3)
C4C C11C C12C C7C 1.2(6)
C8C C7C C12C N4C -1.9(7)
C6C C7C C12C N4C 179.8(4)
C8C C7C C12C C11C 176.4(4)
C6C C7C C12C C11C -1.9(6)
C11C N3C C13C N4C 0.0(4)
C11C N3C C13C C14C -178.8(4)
C12C N4C C13C N3C 0.1(4)
C12C N4C C13C C14C 178.9(4)
N3C C13C C14C C15C -0.1(6)
N4C C13C C14C C15C -178.7(4)
N3C C13C C14C C19C 178.4(4)
N4C C13C C14C C19C -0.2(6)
C19C C14C C15C C16C 0.3(6)
C13C C14C C15C C16C 178.9(4)
C14C C15C C16C C17C -0.3(7)
C15C C16C C17C C18C -0.1(7)
C16C C17C C18C C19C 0.4(7)
C17C C18C C19C C14C -0.4(6)
C15C C14C C19C C18C 0.1(6)
C13C C14C C19C C18C -178.4(4)
C23C S1C C20C C21C 0.0(6)
C20C S1C C23C C24C 179.7(4)
Eu3 O1C C24C C25C 12.3(7)
Eu3 O1C C24C C23C -168.1(3)
S1C C23C C24C O1C -2.6(6)
S1C C23C C24C C25C 177.0(4)
O1C C24C C25C C26C 5.0(7)
C23C C24C C25C C26C -174.5(4)
Eu3 O2C C26C C25C -20.5(7)
Eu3 O2C C26C C27C 162.3(3)
C24C C25C C26C O2C -1.0(8)
C24C C25C C26C C27C 176.1(4)
O2C C26C C27C F1C -56.0(6)
C25C C26C C27C F1C 126.5(5)
O2C C26C C27C F3C 63.7(6)
C25C C26C C27C F3C -113.9(5)
O2C C26C C27C F2C -177.0(4)
C25C C26C C27C F2C 5.5(7)
C31C S2C C28C C29C 0.4(5)
C28C S2C C31C C32C -177.3(4)
Eu3 O3C C32C C33C -25.9(7)
Eu3 O3C C32C C31C 151.5(3)
S2C C31C C32C O3C 3.8(6)
S2C C31C C32C C33C -178.7(4)
O3C C32C C33C C34C 3.5(7)
C31C C32C C33C C34C -173.9(4)
Eu3 O4C C34C C33C 4.1(7)
Eu3 O4C C34C C35C -172.8(3)
C32C C33C C34C O4C 6.7(8)
C32C C33C C34C C35C -176.5(4)
O4C C34C C35C F6C -41.7(6)
C33C C34C C35C F6C 141.1(5)
O4C C34C C35C F5C -164.6(4)
C33C C34C C35C F5C 18.2(6)
O4C C34C C35C F4C 76.1(5)
C33C C34C C35C F4C -101.1(5)
C39C S3C C36C C37C 0.1(5)
C36C S3C C39C C40C -174.4(4)
Eu3 O5C C40C C41C 21.3(6)
Eu3 O5C C40C C39C -162.7(3)
S3C C39C C40C O5C -0.4(6)
S3C C39C C40C C41C 175.8(3)
O5C C40C C41C C42C 15.0(6)
C39C C40C C41C C42C -160.9(4)
Eu3 O6C C42C C41C -42.1(6)
Eu3 O6C C42C C43C 141.3(3)
C40C C41C C42C O6C -2.5(7)
C40C C41C C42C C43C 173.8(4)
O6C C42C C43C F9C -62.7(5)
C41C C42C C43C F9C 120.4(4)
O6C C42C C43C F8C 174.8(4)
C41C C42C C43C F8C -2.1(6)
O6C C42C C43C F7C 54.7(5)
C41C C42C C43C F7C -122.2(4)
O3D Eu4 O1D C24D -49.2(4)
O2D Eu4 O1D C24D 28.8(4)
O4D Eu4 O1D C24D -119.8(4)
O6D Eu4 O1D C24D -146.9(4)
O5D Eu4 O1D C24D 13.1(5)
N1D Eu4 O1D C24D 106.5(4)
N2D Eu4 O1D C24D 162.7(4)
O1D Eu4 O2D C26D -34.3(4)
O3D Eu4 O2D C26D 59.1(4)
O4D Eu4 O2D C26D 13.8(5)
O6D Eu4 O2D C26D 142.2(4)
O5D Eu4 O2D C26D 135.4(4)
N1D Eu4 O2D C26D -142.5(4)
N2D Eu4 O2D C26D -89.4(4)
O1D Eu4 O3D C32D -88.8(5)
O2D Eu4 O3D C32D -160.1(5)
O4D Eu4 O3D C32D -11.1(5)
O6D Eu4 O3D C32D 60.1(5)
O5D Eu4 O3D C32D 126.6(5)
N1D Eu4 O3D C32D 148.9(4)
N2D Eu4 O3D C32D -28.9(6)
O1D Eu4 O4D C34D 101.1(5)
O3D Eu4 O4D C34D 7.5(5)
O2D Eu4 O4D C34D 54.9(5)
O6D Eu4 O4D C34D -93.2(5)
O5D Eu4 O4D C34D -44.8(5)
N1D Eu4 O4D C34D -159.4(4)
N2D Eu4 O4D C34D 176.8(5)
O1D Eu4 O5D C40D -118.9(4)
O3D Eu4 O5D C40D -51.4(4)
O2D Eu4 O5D C40D -134.6(4)
O4D Eu4 O5D C40D -0.2(4)
O6D Eu4 O5D C40D 50.1(3)
N1D Eu4 O5D C40D 139.0(4)
N2D Eu4 O5D C40D 107.4(4)
O1D Eu4 O6D C42D 115.3(4)
O3D Eu4 O6D C42D 18.9(4)
O2D Eu4 O6D C42D -58.4(4)
O4D Eu4 O6D C42D 87.6(3)
O5D Eu4 O6D C42D -51.5(3)
N1D Eu4 O6D C42D -132.9(3)
N2D Eu4 O6D C42D 163.1(4)
O1D Eu4 N1D C1D -115.7(3)
O3D Eu4 N1D C1D 3.2(5)
O2D Eu4 N1D C1D -46.8(3)
O4D Eu4 N1D C1D 156.0(3)
O6D Eu4 N1D C1D 94.3(3)
O5D Eu4 N1D C1D 24.9(3)
N2D Eu4 N1D C1D -178.2(3)
O1D Eu4 N1D C5D 70.6(3)
O3D Eu4 N1D C5D -170.4(3)
O2D Eu4 N1D C5D 139.5(3)
O4D Eu4 N1D C5D -17.6(4)
O6D Eu4 N1D C5D -79.4(3)
O5D Eu4 N1D C5D -148.7(3)
N2D Eu4 N1D C5D 8.2(3)
O1D Eu4 N2D C10D 58.9(3)
O3D Eu4 N2D C10D -5.6(4)
O2D Eu4 N2D C10D 113.2(3)
O4D Eu4 N2D C10D -23.1(3)
O6D Eu4 N2D C10D -97.4(3)
O5D Eu4 N2D C10D -149.3(3)
N1D Eu4 N2D C10D 175.5(4)
O1D Eu4 N2D C6D -124.5(3)
O3D Eu4 N2D C6D 171.0(3)
O2D Eu4 N2D C6D -70.2(3)
O4D Eu4 N2D C6D 153.5(3)
O6D Eu4 N2D C6D 79.1(3)
O5D Eu4 N2D C6D 27.3(4)
N1D Eu4 N2D C6D -7.9(3)
C5D N1D C1D C2D 1.7(6)
Eu4 N1D C1D C2D -172.1(3)
N1D C1D C2D C3D 0.2(6)
C1D C2D C3D C4D -2.1(6)
C2D C3D C4D C5D 2.1(6)
C2D C3D C4D C11D -178.4(4)
C1D N1D C5D C4D -1.6(6)
Eu4 N1D C5D C4D 172.2(3)
C1D N1D C5D C6D 178.0(3)
Eu4 N1D C5D C6D -8.1(5)
C3D C4D C5D N1D -0.3(6)
C11D C4D C5D N1D -179.8(3)
C3D C4D C5D C6D -179.9(3)
C11D C4D C5D C6D 0.6(5)
C10D N2D C6D C7D 2.5(6)
Eu4 N2D C6D C7D -174.2(3)
C10D N2D C6D C5D -176.1(4)
Eu4 N2D C6D C5D 7.3(5)
N1D C5D C6D N2D 0.5(5)
C4D C5D C6D N2D -179.8(3)
N1D C5D C6D C7D -178.1(3)
C4D C5D C6D C7D 1.6(6)
N2D C6D C7D C8D -1.3(6)
C5D C6D C7D C8D 177.2(4)
N2D C6D C7D C12D 178.2(3)
C5D C6D C7D C12D -3.3(5)
C6D C7D C8D C9D -1.4(6)
C12D C7D C8D C9D 179.2(4)
C7D C8D C9D C10D 2.7(6)
C6D N2D C10D C9D -1.1(6)
Eu4 N2D C10D C9D 175.5(3)
C8D C9D C10D N2D -1.6(7)
C13D N3D C11D C12D 0.5(4)
C13D N3D C11D C4D -179.2(4)
C3D C4D C11D N3D -0.8(6)
C5D C4D C11D N3D 178.6(4)
C3D C4D C11D C12D 179.5(4)
C5D C4D C11D C12D -1.0(5)
C13D N4D C12D C11D 0.1(4)
C13D N4D C12D C7D -179.7(4)
N3D C11D C12D N4D -0.4(4)
C4D C11D C12D N4D 179.3(3)
N3D C11D C12D C7D 179.5(3)
C4D C11D C12D C7D -0.8(6)
C8D C7D C12D N4D 2.2(7)
C6D C7D C12D N4D -177.2(4)
C8D C7D C12D C11D -177.6(4)
C6D C7D C12D C11D 2.9(5)
C11D N3D C13D N4D -0.4(4)
C11D N3D C13D C14D 179.2(4)
C12D N4D C13D N3D 0.2(4)
C12D N4D C13D C14D -179.4(3)
N3D C13D C14D C15D 0.2(6)
N4D C13D C14D C15D 179.7(4)
N3D C13D C14D C19D -179.3(4)
N4D C13D C14D C19D 0.3(6)
C19D C14D C15D C16D -0.4(6)
C13D C14D C15D C16D -179.9(4)
C14D C15D C16D C17D 0.5(7)
C15D C16D C17D C18D -0.3(8)
C16D C17D C18D C19D 0.1(7)
C17D C18D C19D C14D -0.1(6)
C15D C14D C19D C18D 0.3(6)
C13D C14D C19D C18D 179.7(4)
C23D S1D C20D C21D -0.9(6)
C20D S1D C23D C24D -179.3(4)
Eu4 O1D C24D C25D -14.9(7)
Eu4 O1D C24D C23D 166.5(3)
S1D C23D C24D O1D 11.0(6)
S1D C23D C24D C25D -167.7(4)
O1D C24D C25D C26D -10.1(8)
C23D C24D C25D C26D 168.5(5)
Eu4 O2D C26D C25D 30.5(7)
Eu4 O2D C26D C27D -149.8(3)
C24D C25D C26D O2D 0.9(8)
C24D C25D C26D C27D -178.8(5)
O2D C26D C27D F3D -3.8(7)
C25D C26D C27D F3D 175.9(5)
O2D C26D C27D F1D 116.1(5)
C25D C26D C27D F1D -64.2(6)
O2D C26D C27D F2D -123.4(5)
C25D C26D C27D F2D 56.3(6)
C31D S2D C28D C29D -0.7(7)
C28D S2D C31D C32D 177.3(5)
Eu4 O3D C32D C33D 11.3(8)
Eu4 O3D C32D C31D -166.3(3)
S2D C31D C32D O3D 3.2(6)
S2D C31D C32D C33D -174.5(4)
O3D C32D C33D C34D -2.3(8)
C31D C32D C33D C34D 175.2(5)
Eu4 O4D C34D C33D -4.8(9)
Eu4 O4D C34D C35D 174.1(3)
C32D C33D C34D O4D -0.5(9)
C32D C33D C34D C35D -179.3(5)
O4D C34D C35D F4D -16.0(9)
C33D C34D C35D F4D 163.0(8)
O4D C34D C35D F6D 111.6(7)
C33D C34D C35D F6D -69.5(8)
O4D C34D C35D F5D -133.8(7)
C33D C34D C35D F5D 45.2(8)
C39D S3D C36D C37D 0.6(6)
C36D S3D C39D C40D -177.8(4)
Eu4 O5D C40D C41D -32.7(6)
Eu4 O5D C40D C39D 147.4(3)
S3D C39D C40D O5D -6.6(6)
S3D C39D C40D C41D 173.5(4)
O5D C40D C41D C42D -8.8(7)
C39D C40D C41D C42D 171.2(4)
Eu4 O6D C42D C41D 41.8(6)
Eu4 O6D C42D C43D -139.5(3)
C40D C41D C42D O6D 3.0(8)
C40D C41D C42D C43D -175.7(4)
O6D C42D C43D F7D -54.9(5)
C41D C42D C43D F7D 123.9(4)
O6D C42D C43D F8D -175.6(4)
C41D C42D C43D F8D 3.2(6)
O6D C42D C43D F9D 63.2(5)
C41D C42D C43D F9D -117.9(5)
C1S C2S C3S C4S -66(2)
C2S C3S C4S C5S -63(2)
C1T C2T C3T C4T -71.5(6)
C2T C3T C4T C5T -178.3(5)
C1U C2U C3U C4U 175.8(8)
C2U C3U C4U C5U -179.4(7)
C1V C2V C3V C4V 176.5(9)
C2V C3V C4V C5V -178.7(9)
C1W C2W C3W C4W -178.4(15)
C2W C3W C4W C5W -175.4(15)
C1X C2X C3X C4X 174.5(17)
C2X C3X C4X C5X 169.0(16)
